data_4303322
loop_
_publ_author_name
'Taketo Taguchi'
'Matthew R. Daniels'
'Khalil A. Abboud'
'George Christou'

_publ_section_title
;
Mn4, Mn6, and Mn11 Clusters from the Use of Bulky
Diphenyl(pyridine-2-yl)methanol
;
_journal_name_full 'Inorganic Chemistry'
_journal_page_first 9325
_journal_page_last 9335
_journal_paper_doi 10.1021/ic901306k
_journal_volume 48
_journal_year 2009
_chemical_formula_sum 'C138 H133 Mn11 N8 O34'
_chemical_formula_weight 3051.86
_chemical_name_systematic
; 

 ? 

;
_space_group_IT_number 2
_symmetry_cell_setting triclinic
_symmetry_space_group_name_Hall '-P 1'
_symmetry_space_group_name_H-M 'P -1'
_atom_sites_solution_hydrogens geom
_atom_sites_solution_primary direct
_atom_sites_solution_secondary difmap
_audit_creation_method SHELXL-97
_audit_update_record
;

2008-10-13 # Formatted by publCIF

;
_cell_angle_alpha 94.9260(10)
_cell_angle_beta 93.104(2)
_cell_angle_gamma 96.2410(10)
_cell_formula_units_Z 2
_cell_length_a 17.0807(15)
_cell_length_b 18.5090(16)
_cell_length_c 21.0431(18)
_cell_measurement_reflns_used 82
_cell_measurement_temperature 173(2)
_cell_measurement_theta_max 28.0
_cell_measurement_theta_min 2.0
_cell_volume 6575.3(10)
_computing_cell_refinement 'Bruker SMART v5.624 & SAINT 6.36a (Bruker 1998)'
_computing_data_collection 'Bruker SMART v5.624 (Bruker 1998)'
_computing_data_reduction 'Bruker SHELXTL v6.14 (Bruker 2000)'
_computing_molecular_graphics 'Bruker SHELXTL v6.14'
_computing_publication_material 'Bruker SHELXTL v6.14'
_computing_structure_refinement 'Bruker SHELXTL v6.14'
_computing_structure_solution 'Bruker SHELXTL v6.14'
_diffrn_ambient_temperature 173(2)
_diffrn_measured_fraction_theta_full 0.860
_diffrn_measured_fraction_theta_max 0.860
_diffrn_measurement_device_type 'SMART CCD area detector'
_diffrn_measurement_method '\w scans'
_diffrn_radiation_monochromator graphite
_diffrn_radiation_source 'fine-focus sealed tube'
_diffrn_radiation_type MoK\a
_diffrn_radiation_wavelength 0.71073
_diffrn_reflns_av_R_equivalents 0.0619
_diffrn_reflns_av_sigmaI/netI 0.1436
_diffrn_reflns_limit_h_max 21
_diffrn_reflns_limit_h_min -21
_diffrn_reflns_limit_k_max 23
_diffrn_reflns_limit_k_min -22
_diffrn_reflns_limit_l_max 26
_diffrn_reflns_limit_l_min -16
_diffrn_reflns_number 37101
_diffrn_reflns_theta_full 27.42
_diffrn_reflns_theta_max 27.42
_diffrn_reflns_theta_min 2.51
_diffrn_standards_decay_% 1
_diffrn_standards_number 0
_exptl_absorpt_coefficient_mu 1.100
_exptl_absorpt_correction_T_max 0.9270
_exptl_absorpt_correction_T_min 0.8702
_exptl_absorpt_correction_type integration
_exptl_absorpt_process_details 'based on measured indexed crystal faces, Bruker SHELXTL  v6.12 (Bruker 1998)'
_exptl_crystal_colour brown
_exptl_crystal_density_diffrn 1.541
_exptl_crystal_density_method 'not measured'
_exptl_crystal_description needles
_exptl_crystal_F_000 3128
_exptl_crystal_size_max 0.13
_exptl_crystal_size_mid 0.08
_exptl_crystal_size_min 0.07
_refine_diff_density_max 0.484
_refine_diff_density_min -0.405
_refine_diff_density_rms 0.080
_refine_ls_extinction_method none
_refine_ls_goodness_of_fit_ref 0.885
_refine_ls_hydrogen_treatment mixed
_refine_ls_matrix_type full
_refine_ls_number_parameters 1637
_refine_ls_number_reflns 25748
_refine_ls_number_restraints 0
_refine_ls_restrained_S_all 0.885
_refine_ls_R_factor_all 0.1342
_refine_ls_R_factor_gt 0.0566
_refine_ls_shift/su_max 0.007
_refine_ls_shift/su_mean 0.000
_refine_ls_structure_factor_coef Fsqd
_refine_ls_weighting_details 'calc w=1/[\s^2^(Fo^2^)+(0.0366P)^2^+0.0000P] where P=(Fo^2^+2Fc^2^)/3'
_refine_ls_weighting_scheme calc
_refine_ls_wR_factor_gt 0.1018
_refine_ls_wR_factor_ref 0.1179
_reflns_number_gt 12365
_reflns_number_total 25748
_reflns_threshold_expression I>2\s(I)
_cod_data_source_file ic901306k_si_002_3.cif
_cod_data_source_block tt44
_cod_depositor_comments
;
The following automatic conversions were performed:
'_symmetry_cell_setting' value 'Triclinic' changed to 'triclinic'
according to '/home/saulius/struct/CIF-dictionaries/cif_core.dic'
dictionary named 'cif_core.dic' version 2.4.1 from 2010-06-29.

Automatic conversion script
Id: cif_fix_enum 1527 2010-12-29 10:47:43Z saulius 
;
_cod_database_code 4303322

loop_
_symmetry_equiv_pos_as_xyz
'x, y, z'
'-x, -y, -z'

loop_
_atom_site_label
_atom_site_type_symbol
_atom_site_fract_x
_atom_site_fract_y
_atom_site_fract_z
_atom_site_U_iso_or_equiv
_atom_site_adp_type
_atom_site_occupancy
_atom_site_symmetry_multiplicity
_atom_site_calc_flag
_atom_site_refinement_flags
_atom_site_disorder_assembly
_atom_site_disorder_group
Mn1 Mn 0.75185(5) 0.61324(4) 0.28195(4) 0.0382(2) Uani 1 1 d . B .
Mn2 Mn 0.69395(4) 0.73012(4) 0.19322(4) 0.0334(2) Uani 1 1 d . B .
Mn3 Mn 0.76101(4) 0.89155(4) 0.22873(3) 0.0326(2) Uani 1 1 d . B .
Mn4 Mn 0.82070(5) 0.61355(4) 0.14579(4) 0.0366(2) Uani 1 1 d . B .
Mn5 Mn 0.81359(4) 0.77154(3) 0.31644(3) 0.03069(19) Uani 1 1 d . B .
Mn6 Mn 0.91328(4) 0.80761(3) 0.20317(3) 0.03094(19) Uani 1 1 d . B .
Mn7 Mn 0.93337(5) 0.51153(4) 0.18752(4) 0.0390(2) Uani 1 1 d . B .
Mn8 Mn 0.93393(4) 0.64104(3) 0.27192(3) 0.0328(2) Uani 1 1 d . B .
Mn9 Mn 1.00832(5) 0.66759(4) 0.15179(4) 0.0366(2) Uani 1 1 d . B .
Mn10 Mn 1.01240(4) 0.81157(3) 0.33796(3) 0.02930(18) Uani 1 1 d . B .
Mn11 Mn 1.11892(5) 0.54794(4) 0.18876(4) 0.0435(2) Uani 1 1 d . B .
O1 O 0.63938(18) 0.81296(15) 0.20145(14) 0.0349(8) Uani 1 1 d . B .
O2 O 0.6611(2) 0.54807(17) 0.26909(16) 0.0520(10) Uani 1 1 d . B .
O3 O 0.73661(19) 0.98504(15) 0.25361(14) 0.0373(9) Uani 1 1 d . B .
O4 O 1.11622(17) 0.82692(15) 0.37248(14) 0.0329(8) Uani 1 1 d . B .
O5 O 0.6942(2) 0.72286(16) 0.08744(16) 0.0403(9) Uani 1 1 d . . .
O6 O 0.7974(2) 0.66005(16) 0.06923(15) 0.0399(9) Uani 1 1 d . . .
O7 O 0.7590(2) 0.50394(16) 0.10822(16) 0.0457(9) Uani 1 1 d . . .
O8 O 0.8550(2) 0.43723(15) 0.13809(16) 0.0440(9) Uani 1 1 d . . .
O9 O 0.9263(2) 0.45472(17) 0.26859(17) 0.0512(10) Uani 1 1 d . . .
O10 O 0.9411(2) 0.55414(16) 0.33926(16) 0.0486(10) Uani 1 1 d . . .
O11 O 0.82909(19) 0.78458(16) 0.41740(15) 0.0364(8) Uani 1 1 d . . .
O12 O 0.9611(2) 0.79383(16) 0.43079(15) 0.0380(9) Uani 1 1 d . . .
O13 O 0.9381(2) 0.82130(15) 0.11310(15) 0.0383(9) Uani 1 1 d . . .
O14 O 1.0034(2) 0.72718(16) 0.07924(15) 0.0419(9) Uani 1 1 d . . .
O15 O 1.2580(2) 0.4302(2) 0.2127(2) 0.0601(11) Uani 1 1 d . . .
O16 O 1.2093(2) 0.49855(18) 0.14140(17) 0.0523(10) Uani 1 1 d . . .
O17 O 0.70869(18) 0.71825(15) 0.30686(15) 0.0366(8) Uani 1 1 d . . .
O18 O 0.77137(18) 0.86816(14) 0.31615(14) 0.0318(8) Uani 1 1 d . . .
O19 O 0.91429(18) 0.58358(15) 0.10745(15) 0.0372(8) Uani 1 1 d . . .
O20 O 0.89025(18) 0.90652(14) 0.21171(14) 0.0319(8) Uani 1 1 d . . .
O21 O 1.0213(2) 0.46844(15) 0.15856(16) 0.0453(9) Uani 1 1 d . . .
O22 O 1.01463(18) 0.70711(14) 0.32253(14) 0.0328(8) Uani 1 1 d . . .
H22E H 1.0582 0.6867 0.3410 0.039 Uiso 0.00 1 calc PR A 2
O23 O 1.1553(3) 0.4963(2) 0.2728(2) 0.0695(13) Uani 1 1 d . . .
H23 H 1.197(4) 0.466(3) 0.256(3) 0.104 Uiso 1 1 d . . .
O24 O 1.1951(3) 0.6490(2) 0.2303(3) 0.0898(17) Uani 1 1 d . . .
H24 H 1.163(4) 0.683(4) 0.227(4) 0.135 Uiso 1 1 d . . .
O25 O 1.0880(2) 0.61560(16) 0.11717(15) 0.0408(9) Uani 1 1 d . . .
O26 O 1.0421(2) 0.84146(16) 0.23708(15) 0.0376(8) Uani 1 1 d . . .
O27 O 1.10698(19) 0.75364(16) 0.19247(15) 0.0408(9) Uani 1 1 d . . .
O28 O 0.91258(17) 0.80878(14) 0.29586(14) 0.0287(8) Uani 1 1 d . . .
O29 O 0.74099(18) 0.64319(14) 0.19568(14) 0.0346(8) Uani 1 1 d . . .
O30 O 1.00911(18) 0.59986(15) 0.21875(14) 0.0349(8) Uani 1 1 d . . .
O31 O 0.85718(18) 0.57044(14) 0.21974(14) 0.0353(8) Uani 1 1 d . . .
O32 O 0.84469(17) 0.67615(14) 0.30891(14) 0.0326(8) Uani 1 1 d . . .
O33 O 0.78653(18) 0.79498(14) 0.20773(14) 0.0329(8) Uani 1 1 d . . .
O34 O 0.92501(17) 0.70763(14) 0.19120(14) 0.0313(8) Uani 1 1 d . . .
O35 O 1.1761(7) 0.6939(5) 0.3685(5) 0.071(5) Uani 0.364(8) 1 d P B 2
N1 N 0.5819(2) 0.6787(2) 0.17590(19) 0.0396(11) Uani 1 1 d . . .
N2 N 0.7515(3) 0.5740(2) 0.3698(2) 0.0457(12) Uani 1 1 d . . .
N3 N 0.7519(2) 0.93143(19) 0.14129(18) 0.0337(10) Uani 1 1 d . . .
N4 N 1.0190(2) 0.92023(18) 0.36716(17) 0.0298(9) Uani 1 1 d . . .
C1 C 0.5549(3) 0.8046(2) 0.1954(2) 0.0345(13) Uani 1 1 d . . .
C2 C 0.5273(3) 0.7253(2) 0.1715(2) 0.0369(13) Uani 1 1 d . B .
C3 C 0.4507(3) 0.7012(3) 0.1465(2) 0.0495(15) Uani 1 1 d . . .
H3A H 0.4122 0.7343 0.1431 0.059 Uiso 1 1 calc R B .
C4 C 0.4321(3) 0.6275(3) 0.1266(3) 0.0521(16) Uani 1 1 d . B .
H4A H 0.3804 0.6099 0.1092 0.063 Uiso 1 1 calc R . .
C5 C 0.4878(3) 0.5804(3) 0.1320(2) 0.0482(15) Uani 1 1 d . . .
H5A H 0.4750 0.5299 0.1192 0.058 Uiso 1 1 calc R B .
C6 C 0.5633(3) 0.6074(3) 0.1564(2) 0.0427(14) Uani 1 1 d . B .
H6A H 0.6026 0.5751 0.1593 0.051 Uiso 1 1 calc R . .
C7 C 0.5230(3) 0.8227(2) 0.2608(2) 0.0399(13) Uani 1 1 d . B .
C8 C 0.4737(3) 0.7749(3) 0.2921(3) 0.0436(14) Uani 1 1 d . . .
H8A H 0.4560 0.7277 0.2717 0.052 Uiso 1 1 calc R B .
C9 C 0.4496(3) 0.7941(3) 0.3521(3) 0.0543(16) Uani 1 1 d . B .
H9A H 0.4159 0.7604 0.3727 0.065 Uiso 1 1 calc R . .
C10 C 0.4747(3) 0.8620(3) 0.3819(3) 0.0546(16) Uani 1 1 d . . .
H10A H 0.4578 0.8756 0.4230 0.065 Uiso 1 1 calc R B .
C11 C 0.5245(3) 0.9109(3) 0.3522(3) 0.0523(15) Uani 1 1 d . B .
H11A H 0.5421 0.9578 0.3732 0.063 Uiso 1 1 calc R . .
C12 C 0.5482(3) 0.8913(3) 0.2926(3) 0.0456(14) Uani 1 1 d . . .
H12A H 0.5825 0.9251 0.2726 0.055 Uiso 1 1 calc R B .
C13 C 0.5286(3) 0.8511(2) 0.1437(3) 0.0388(13) Uani 1 1 d . B .
C14 C 0.4713(3) 0.8981(3) 0.1512(3) 0.0512(15) Uani 1 1 d . . .
H14A H 0.4487 0.9053 0.1912 0.061 Uiso 1 1 calc R B .
C15 C 0.4468(3) 0.9352(3) 0.0991(4) 0.0623(18) Uani 1 1 d . B .
H15A H 0.4086 0.9685 0.1047 0.075 Uiso 1 1 calc R . .
C16 C 0.4764(4) 0.9244(3) 0.0415(3) 0.0583(18) Uani 1 1 d . . .
H16A H 0.4568 0.9468 0.0059 0.070 Uiso 1 1 calc R B .
C17 C 0.5358(4) 0.8803(3) 0.0353(3) 0.0680(19) Uani 1 1 d . B .
H17A H 0.5595 0.8745 -0.0043 0.082 Uiso 1 1 calc R . .
C18 C 0.5613(3) 0.8442(3) 0.0859(3) 0.0517(15) Uani 1 1 d . . .
H18A H 0.6024 0.8140 0.0805 0.062 Uiso 1 1 calc R B .
C19 C 0.6325(4) 0.5078(3) 0.3188(3) 0.0547(17) Uani 1 1 d . . .
C20 C 0.6911(4) 0.5224(3) 0.3767(3) 0.0614(18) Uani 1 1 d . B .
C21 C 0.6852(4) 0.4893(4) 0.4327(3) 0.095(3) Uani 1 1 d . . .
H21A H 0.6442 0.4512 0.4367 0.114 Uiso 1 1 calc R B .
C22 C 0.7399(5) 0.5124(4) 0.4830(3) 0.105(3) Uani 1 1 d . B .
H22A H 0.7365 0.4907 0.5222 0.126 Uiso 1 1 calc R . .
C23 C 0.7992(4) 0.5669(3) 0.4762(3) 0.078(2) Uani 1 1 d . . .
H23A H 0.8362 0.5842 0.5109 0.094 Uiso 1 1 calc R B .
C24 C 0.8041(3) 0.5957(3) 0.4192(3) 0.0526(16) Uani 1 1 d . B .
H24A H 0.8461 0.6324 0.4142 0.063 Uiso 1 1 calc R . .
C25 C 0.6257(3) 0.4251(3) 0.2944(3) 0.0553(17) Uani 1 1 d . B .
C26 C 0.6647(4) 0.4017(3) 0.2433(3) 0.0580(17) Uani 1 1 d . . .
H26A H 0.6968 0.4361 0.2223 0.070 Uiso 1 1 calc R B .
C27 C 0.6582(4) 0.3286(3) 0.2214(3) 0.0692(19) Uani 1 1 d . B .
H27A H 0.6835 0.3135 0.1842 0.083 Uiso 1 1 calc R . .
C28 C 0.6153(4) 0.2780(3) 0.2531(4) 0.086(2) Uani 1 1 d . . .
H28A H 0.6126 0.2276 0.2389 0.103 Uiso 1 1 calc R B .
C29 C 0.5769(4) 0.2996(3) 0.3047(4) 0.091(2) Uani 1 1 d . B .
H29A H 0.5470 0.2641 0.3263 0.110 Uiso 1 1 calc R . .
C30 C 0.5805(4) 0.3737(3) 0.3268(3) 0.079(2) Uani 1 1 d . . .
H30A H 0.5531 0.3887 0.3628 0.095 Uiso 1 1 calc R B .
C31 C 0.5513(4) 0.5301(3) 0.3333(3) 0.0564(17) Uani 1 1 d . B .
C32 C 0.4902(4) 0.5152(3) 0.2842(3) 0.071(2) Uani 1 1 d . . .
H32A H 0.4999 0.4895 0.2449 0.085 Uiso 1 1 calc R B .
C33 C 0.4175(5) 0.5372(4) 0.2929(4) 0.088(2) Uani 1 1 d . B .
H33A H 0.3774 0.5271 0.2592 0.105 Uiso 1 1 calc R . .
C34 C 0.4013(5) 0.5743(4) 0.3503(4) 0.091(2) Uani 1 1 d . . .
H34A H 0.3503 0.5887 0.3563 0.109 Uiso 1 1 calc R B .
C35 C 0.4603(6) 0.5895(4) 0.3980(4) 0.091(2) Uani 1 1 d . B .
H35A H 0.4505 0.6159 0.4369 0.109 Uiso 1 1 calc R . .
C36 C 0.5334(5) 0.5670(3) 0.3902(3) 0.069(2) Uani 1 1 d . . .
H36A H 0.5727 0.5769 0.4244 0.083 Uiso 1 1 calc R B .
C37 C 0.7298(3) 1.0371(2) 0.2095(2) 0.0354(13) Uani 1 1 d . . .
C38 C 0.7495(3) 1.0051(2) 0.1442(2) 0.0356(13) Uani 1 1 d . B .
C39 C 0.7686(3) 1.0434(3) 0.0937(3) 0.0466(15) Uani 1 1 d . . .
H39A H 0.7702 1.0950 0.0974 0.056 Uiso 1 1 calc R B .
C40 C 0.7856(4) 1.0068(3) 0.0370(3) 0.0571(17) Uani 1 1 d . B .
H40A H 0.7982 1.0330 0.0013 0.068 Uiso 1 1 calc R . .
C41 C 0.7840(3) 0.9320(3) 0.0327(3) 0.0497(15) Uani 1 1 d . . .
H41A H 0.7933 0.9054 -0.0063 0.060 Uiso 1 1 calc R B .
C42 C 0.7687(3) 0.8973(3) 0.0857(2) 0.0412(14) Uani 1 1 d . B .
H42A H 0.7701 0.8459 0.0834 0.049 Uiso 1 1 calc R . .
C43 C 0.6447(3) 1.0597(2) 0.2096(3) 0.0387(13) Uani 1 1 d . B .
C44 C 0.6101(3) 1.0671(2) 0.2671(3) 0.0427(14) Uani 1 1 d . . .
H44A H 0.6375 1.0558 0.3048 0.051 Uiso 1 1 calc R B .
C45 C 0.5360(4) 1.0907(3) 0.2709(3) 0.0565(17) Uani 1 1 d . B .
H45A H 0.5130 1.0960 0.3109 0.068 Uiso 1 1 calc R . .
C46 C 0.4954(4) 1.1068(3) 0.2151(4) 0.0657(19) Uani 1 1 d . . .
H46A H 0.4445 1.1226 0.2168 0.079 Uiso 1 1 calc R B .
C47 C 0.5301(4) 1.0994(3) 0.1583(3) 0.0669(19) Uani 1 1 d . B .
H47A H 0.5027 1.1106 0.1205 0.080 Uiso 1 1 calc R . .
C48 C 0.6032(4) 1.0762(3) 0.1544(3) 0.0530(16) Uani 1 1 d . . .
H48A H 0.6259 1.0713 0.1142 0.064 Uiso 1 1 calc R B .
C49 C 0.7892(3) 1.1064(3) 0.2301(2) 0.0368(13) Uani 1 1 d . B .
C50 C 0.7781(3) 1.1750(2) 0.2108(2) 0.0445(14) Uani 1 1 d . . .
H50A H 0.7316 1.1812 0.1860 0.053 Uiso 1 1 calc R B .
C51 C 0.8343(3) 1.2341(3) 0.2275(2) 0.0492(15) Uani 1 1 d . B .
H51A H 0.8258 1.2805 0.2143 0.059 Uiso 1 1 calc R . .
C52 C 0.9021(3) 1.2265(3) 0.2628(2) 0.0461(14) Uani 1 1 d . . .
H52A H 0.9408 1.2673 0.2736 0.055 Uiso 1 1 calc R B .
C53 C 0.9138(3) 1.1588(3) 0.2825(2) 0.0474(14) Uani 1 1 d . B .
H53A H 0.9609 1.1528 0.3068 0.057 Uiso 1 1 calc R . .
C54 C 0.8566(3) 1.0995(3) 0.2668(2) 0.0418(14) Uani 1 1 d . . .
H54A H 0.8642 1.0536 0.2817 0.050 Uiso 1 1 calc R B .
C55 C 1.1502(3) 0.8970(2) 0.3984(2) 0.0322(12) Uani 1 1 d . . .
C56 C 1.0850(3) 0.9460(2) 0.4028(2) 0.0291(11) Uani 1 1 d . B .
C57 C 1.0876(3) 1.0125(2) 0.4404(2) 0.0382(13) Uani 1 1 d . . .
H57A H 1.1333 1.0299 0.4674 0.046 Uiso 1 1 calc R B .
C58 C 1.0255(3) 1.0524(2) 0.4386(2) 0.0413(14) Uani 1 1 d . B .
H58A H 1.0277 1.0977 0.4639 0.050 Uiso 1 1 calc R . .
C59 C 0.9588(3) 1.0263(2) 0.3993(2) 0.0403(13) Uani 1 1 d . . .
H59A H 0.9149 1.0536 0.3966 0.048 Uiso 1 1 calc R B .
C60 C 0.9581(3) 0.9595(2) 0.3642(2) 0.0325(12) Uani 1 1 d . B .
H60A H 0.9128 0.9410 0.3371 0.039 Uiso 1 1 calc R . .
C61 C 1.2136(3) 0.9264(3) 0.3556(2) 0.0342(12) Uani 1 1 d . B .
C62 C 1.2343(3) 1.0002(3) 0.3504(2) 0.0451(14) Uani 1 1 d . . .
H62A H 1.2062 1.0350 0.3725 0.054 Uiso 1 1 calc R B .
C63 C 1.2952(3) 1.0242(3) 0.3134(3) 0.0555(16) Uani 1 1 d . B .
H63A H 1.3085 1.0750 0.3105 0.067 Uiso 1 1 calc R . .
C64 C 1.3360(3) 0.9745(3) 0.2811(3) 0.0509(15) Uani 1 1 d . . .
H64A H 1.3783 0.9904 0.2563 0.061 Uiso 1 1 calc R B .
C65 C 1.3153(3) 0.9021(3) 0.2851(3) 0.0543(16) Uani 1 1 d . B .
H65A H 1.3430 0.8676 0.2621 0.065 Uiso 1 1 calc R . .
C66 C 1.2555(3) 0.8776(3) 0.3215(2) 0.0433(14) Uani 1 1 d . . .
H66A H 1.2425 0.8266 0.3235 0.052 Uiso 1 1 calc R B .
C67 C 1.1864(3) 0.8885(2) 0.4654(2) 0.0327(12) Uani 1 1 d . B .
C68 C 1.2604(3) 0.9209(3) 0.4884(3) 0.0507(15) Uani 1 1 d . . .
H68A H 1.2915 0.9496 0.4617 0.061 Uiso 1 1 calc R B .
C69 C 1.2902(3) 0.9124(3) 0.5495(3) 0.0566(17) Uani 1 1 d . B .
H69A H 1.3409 0.9357 0.5646 0.068 Uiso 1 1 calc R . .
C70 C 1.2464(4) 0.8701(3) 0.5883(3) 0.0545(16) Uani 1 1 d . . .
H70A H 1.2668 0.8636 0.6301 0.065 Uiso 1 1 calc R B .
C71 C 1.1713(3) 0.8366(3) 0.5657(3) 0.0497(15) Uani 1 1 d . B .
H71A H 1.1403 0.8075 0.5922 0.060 Uiso 1 1 calc R . .
C72 C 1.1426(3) 0.8463(2) 0.5048(2) 0.0382(13) Uani 1 1 d . . .
H72A H 1.0918 0.8234 0.4897 0.046 Uiso 1 1 calc R B .
C73 C 0.7455(3) 0.7016(3) 0.0523(2) 0.0373(13) Uani 1 1 d . . .
C74 C 0.7503(3) 0.7265(2) -0.0132(2) 0.0352(13) Uani 1 1 d . . .
C75 C 0.6890(3) 0.7617(3) -0.0380(3) 0.0474(15) Uani 1 1 d . . .
H75A H 0.6444 0.7685 -0.0140 0.057 Uiso 1 1 calc R . .
C76 C 0.6939(4) 0.7870(3) -0.0984(3) 0.0582(17) Uani 1 1 d . . .
H76A H 0.6521 0.8106 -0.1158 0.070 Uiso 1 1 calc R . .
C77 C 0.7588(4) 0.7778(3) -0.1331(3) 0.0607(18) Uani 1 1 d . . .
H77A H 0.7621 0.7963 -0.1737 0.073 Uiso 1 1 calc R . .
C78 C 0.8200(4) 0.7413(3) -0.1086(3) 0.0576(16) Uani 1 1 d . . .
H78A H 0.8645 0.7340 -0.1326 0.069 Uiso 1 1 calc R . .
C79 C 0.8140(3) 0.7162(3) -0.0490(3) 0.0456(15) Uani 1 1 d . . .
H79A H 0.8550 0.6911 -0.0322 0.055 Uiso 1 1 calc R . .
C80 C 0.7892(3) 0.4457(3) 0.1106(2) 0.0421(14) Uani 1 1 d . . .
C81 C 0.7444(3) 0.3764(2) 0.0775(2) 0.0375(13) Uani 1 1 d . . .
C82 C 0.7829(3) 0.3138(2) 0.0692(2) 0.0418(14) Uani 1 1 d . . .
H82A H 0.8365 0.3149 0.0845 0.050 Uiso 1 1 calc R . .
C83 C 0.7429(3) 0.2502(3) 0.0388(2) 0.0483(15) Uani 1 1 d . . .
H83A H 0.7694 0.2078 0.0331 0.058 Uiso 1 1 calc R . .
C84 C 0.6652(3) 0.2477(3) 0.0168(3) 0.0553(16) Uani 1 1 d . . .
H84A H 0.6382 0.2038 -0.0041 0.066 Uiso 1 1 calc R . .
C85 C 0.6271(3) 0.3090(3) 0.0252(3) 0.0555(16) Uani 1 1 d . . .
H85A H 0.5732 0.3072 0.0107 0.067 Uiso 1 1 calc R . .
C86 C 0.6667(3) 0.3737(3) 0.0549(2) 0.0483(15) Uani 1 1 d . . .
H86A H 0.6402 0.4162 0.0596 0.058 Uiso 1 1 calc R . .
C87 C 0.9241(3) 0.4864(3) 0.3236(3) 0.0479(15) Uani 1 1 d . . .
C88 C 0.8981(4) 0.4399(3) 0.3749(3) 0.0576(17) Uani 1 1 d . . .
C89 C 0.9319(4) 0.4525(3) 0.4367(3) 0.092(3) Uani 1 1 d . . .
H89A H 0.9718 0.4923 0.4474 0.110 Uiso 1 1 calc R . .
C90 C 0.9080(5) 0.4078(4) 0.4834(3) 0.112(3) Uani 1 1 d . . .
H90A H 0.9327 0.4158 0.5253 0.134 Uiso 1 1 calc R . .
C91 C 0.8486(5) 0.3517(3) 0.4686(4) 0.098(3) Uani 1 1 d . . .
H91A H 0.8314 0.3217 0.5007 0.117 Uiso 1 1 calc R . .
C92 C 0.8139(4) 0.3390(3) 0.4078(4) 0.079(2) Uani 1 1 d . . .
H92A H 0.7725 0.3004 0.3979 0.094 Uiso 1 1 calc R . .
C93 C 0.8393(3) 0.3823(3) 0.3610(3) 0.0581(17) Uani 1 1 d . . .
H93A H 0.8160 0.3724 0.3186 0.070 Uiso 1 1 calc R . .
C94 C 0.8939(3) 0.7816(2) 0.4498(2) 0.0307(12) Uani 1 1 d . . .
C95 C 0.8868(3) 0.7610(2) 0.5164(2) 0.0373(13) Uani 1 1 d . . .
C96 C 0.9469(3) 0.7293(3) 0.5463(3) 0.0510(15) Uani 1 1 d . . .
H96A H 0.9924 0.7215 0.5239 0.061 Uiso 1 1 calc R . .
C97 C 0.9428(5) 0.7088(4) 0.6076(3) 0.077(2) Uani 1 1 d . . .
H97A H 0.9840 0.6849 0.6257 0.092 Uiso 1 1 calc R . .
C98 C 0.8804(6) 0.7225(5) 0.6421(4) 0.107(3) Uani 1 1 d . . .
H98A H 0.8777 0.7094 0.6847 0.129 Uiso 1 1 calc R . .
C99 C 0.8201(5) 0.7566(5) 0.6133(4) 0.107(3) Uani 1 1 d . . .
H99A H 0.7765 0.7677 0.6370 0.128 Uiso 1 1 calc R . .
C100 C 0.8233(4) 0.7744(3) 0.5508(3) 0.0704(19) Uani 1 1 d . . .
H10B H 0.7811 0.7960 0.5316 0.084 Uiso 1 1 calc R . .
C101 C 0.9757(3) 0.7873(3) 0.0723(2) 0.0342(12) Uani 1 1 d . . .
C102 C 0.9898(3) 0.8189(2) 0.0108(2) 0.0361(13) Uani 1 1 d . . .
C103 C 0.9663(3) 0.8868(3) 0.0002(3) 0.0478(15) Uani 1 1 d . . .
H10C H 0.9426 0.9142 0.0327 0.057 Uiso 1 1 calc R . .
C104 C 0.9777(3) 0.9137(3) -0.0578(3) 0.0541(16) Uani 1 1 d . . .
H10D H 0.9612 0.9599 -0.0649 0.065 Uiso 1 1 calc R . .
C105 C 1.0126(4) 0.8758(3) -0.1063(3) 0.0579(17) Uani 1 1 d . . .
H10E H 1.0190 0.8951 -0.1463 0.069 Uiso 1 1 calc R . .
C106 C 1.0382(3) 0.8084(3) -0.0949(3) 0.0536(16) Uani 1 1 d . . .
H10F H 1.0634 0.7819 -0.1269 0.064 Uiso 1 1 calc R . .
C107 C 1.0267(3) 0.7806(3) -0.0370(3) 0.0463(14) Uani 1 1 d . . .
H10G H 1.0440 0.7349 -0.0294 0.056 Uiso 1 1 calc R . .
C108 C 1.2570(3) 0.4567(3) 0.1593(3) 0.0429(14) Uani 1 1 d . . .
C109 C 1.3190(3) 0.4375(2) 0.1153(3) 0.0386(13) Uani 1 1 d . . .
C110 C 1.3170(3) 0.4580(2) 0.0531(3) 0.0445(14) Uani 1 1 d . . .
H11B H 1.2755 0.4839 0.0386 0.053 Uiso 1 1 calc R . .
C111 C 1.3738(3) 0.4417(3) 0.0124(3) 0.0469(15) Uani 1 1 d . . .
H11C H 1.3709 0.4551 -0.0301 0.056 Uiso 1 1 calc R . .
C112 C 1.4356(3) 0.4054(3) 0.0337(3) 0.0532(16) Uani 1 1 d . . .
H11D H 1.4762 0.3951 0.0063 0.064 Uiso 1 1 calc R . .
C113 C 1.4378(3) 0.3842(3) 0.0953(3) 0.0506(15) Uani 1 1 d . . .
H11E H 1.4795 0.3584 0.1098 0.061 Uiso 1 1 calc R . .
C114 C 1.3810(3) 0.3999(3) 0.1350(3) 0.0459(14) Uani 1 1 d . . .
H11F H 1.3834 0.3849 0.1770 0.055 Uiso 1 1 calc R . .
C115 C 0.6517(3) 0.7310(3) 0.3529(3) 0.0482(15) Uani 1 1 d . . .
H11G H 0.6737 0.7236 0.3955 0.072 Uiso 1 1 calc R . .
H11H H 0.6038 0.6970 0.3421 0.072 Uiso 1 1 calc R . .
H11I H 0.6387 0.7813 0.3526 0.072 Uiso 1 1 calc R . .
C116 C 0.7534(3) 0.9133(2) 0.3691(2) 0.0424(14) Uani 1 1 d . . .
H11J H 0.7691 0.9645 0.3623 0.064 Uiso 1 1 calc R . .
H11K H 0.7820 0.9010 0.4076 0.064 Uiso 1 1 calc R . .
H11L H 0.6965 0.9061 0.3744 0.064 Uiso 1 1 calc R . .
C117 C 0.9180(3) 0.5571(3) 0.0416(2) 0.0506(15) Uani 1 1 d . . .
H11M H 0.9313 0.5983 0.0164 0.076 Uiso 1 1 calc R . .
H11N H 0.8667 0.5313 0.0254 0.076 Uiso 1 1 calc R . .
H11O H 0.9585 0.5236 0.0379 0.076 Uiso 1 1 calc R . .
C118 C 0.9386(3) 0.9634(2) 0.1882(2) 0.0399(13) Uani 1 1 d . . .
H11P H 0.9697 0.9432 0.1546 0.060 Uiso 1 1 calc R . .
H11Q H 0.9742 0.9889 0.2231 0.060 Uiso 1 1 calc R . .
H11R H 0.9056 0.9979 0.1705 0.060 Uiso 1 1 calc R . .
C119 C 1.0228(3) 0.3922(2) 0.1465(3) 0.0633(18) Uani 1 1 d . . .
H11S H 0.9943 0.3751 0.1054 0.095 Uiso 1 1 calc R . .
H11T H 0.9975 0.3673 0.1806 0.095 Uiso 1 1 calc R . .
H11U H 1.0776 0.3814 0.1452 0.095 Uiso 1 1 calc R . .
C120 C 1.0746(5) 0.6750(4) 0.3541(4) 0.049(3) Uani 0.636(8) 1 d P B 1
H12B H 1.1253 0.7047 0.3517 0.074 Uiso 0.636(8) 1 calc PR B 1
H12C H 1.0773 0.6258 0.3335 0.074 Uiso 0.636(8) 1 calc PR B 1
H12D H 1.0631 0.6720 0.3989 0.074 Uiso 0.636(8) 1 calc PR B 1
C121 C 1.1350(5) 0.4834(4) 0.3302(4) 0.131(4) Uani 1 1 d . . .
H12E H 1.1760 0.4593 0.3516 0.197 Uiso 1 1 calc R . .
H12F H 1.0849 0.4517 0.3271 0.197 Uiso 1 1 calc R . .
H12G H 1.1290 0.5296 0.3549 0.197 Uiso 1 1 calc R . .
C122 C 1.2668(5) 0.6685(5) 0.2408(5) 0.166(5) Uani 1 1 d . . .
H12H H 1.2789 0.7186 0.2295 0.249 Uiso 1 1 calc R . .
H12I H 1.2967 0.6358 0.2150 0.249 Uiso 1 1 calc R . .
H12J H 1.2816 0.6665 0.2862 0.249 Uiso 1 1 calc R . .
C123 C 1.1337(3) 0.6342(3) 0.0648(3) 0.0553(16) Uani 1 1 d . . .
H12K H 1.1021 0.6196 0.0245 0.083 Uiso 1 1 calc R . .
H12L H 1.1810 0.6086 0.0654 0.083 Uiso 1 1 calc R . .
H12M H 1.1492 0.6870 0.0685 0.083 Uiso 1 1 calc R . .
C124 C 1.0955(3) 0.8201(2) 0.2047(2) 0.0346(12) Uani 1 1 d . B .
C125 C 1.1493(3) 0.8763(2) 0.1763(2) 0.0345(12) Uani 1 1 d . . .
C126 C 1.2009(3) 0.8567(3) 0.1311(2) 0.0432(14) Uani 1 1 d . B .
H12N H 1.2041 0.8065 0.1190 0.052 Uiso 1 1 calc R . .
C127 C 1.2481(3) 0.9092(3) 0.1032(3) 0.0548(16) Uani 1 1 d . . .
H12O H 1.2828 0.8954 0.0717 0.066 Uiso 1 1 calc R B .
C128 C 1.2438(4) 0.9827(3) 0.1220(3) 0.0573(17) Uani 1 1 d . B .
H12P H 1.2760 1.0191 0.1032 0.069 Uiso 1 1 calc R . .
C129 C 1.1940(3) 1.0027(3) 0.1669(3) 0.0480(15) Uani 1 1 d . . .
H12Q H 1.1918 1.0529 0.1798 0.058 Uiso 1 1 calc R B .
C130 C 1.1464(3) 0.9494(2) 0.1938(2) 0.0408(13) Uani 1 1 d . B .
H13A H 1.1113 0.9635 0.2249 0.049 Uiso 1 1 calc R . .

loop_
_atom_site_aniso_label
_atom_site_aniso_U_11
_atom_site_aniso_U_22
_atom_site_aniso_U_33
_atom_site_aniso_U_23
_atom_site_aniso_U_13
_atom_site_aniso_U_12
Mn1 0.0435(5) 0.0225(4) 0.0442(5) 0.0048(4) -0.0156(4) -0.0083(4)
Mn2 0.0356(5) 0.0213(4) 0.0397(5) 0.0000(3) -0.0122(4) -0.0032(3)
Mn3 0.0378(5) 0.0214(4) 0.0361(5) 0.0011(3) -0.0094(4) 0.0001(3)
Mn4 0.0444(5) 0.0237(4) 0.0387(5) -0.0023(3) -0.0130(4) 0.0027(4)
Mn5 0.0321(5) 0.0214(4) 0.0360(5) 0.0019(3) -0.0093(4) -0.0025(3)
Mn6 0.0407(5) 0.0195(4) 0.0304(5) -0.0005(3) -0.0064(4) 0.0001(3)
Mn7 0.0470(5) 0.0207(4) 0.0455(5) -0.0037(4) -0.0163(4) 0.0022(4)
Mn8 0.0393(5) 0.0195(4) 0.0365(5) -0.0014(3) -0.0108(4) -0.0017(3)
Mn9 0.0478(5) 0.0234(4) 0.0373(5) -0.0005(3) -0.0041(4) 0.0049(4)
Mn10 0.0305(5) 0.0211(4) 0.0333(5) -0.0034(3) -0.0055(3) -0.0022(3)
Mn11 0.0483(6) 0.0308(4) 0.0498(6) -0.0012(4) -0.0094(4) 0.0070(4)
O1 0.038(2) 0.0223(16) 0.041(2) -0.0026(15) -0.0100(16) -0.0023(15)
O2 0.058(3) 0.038(2) 0.053(2) 0.0186(18) -0.0194(19) -0.0247(18)
O3 0.051(2) 0.0251(17) 0.036(2) 0.0071(15) -0.0050(17) 0.0050(16)
O4 0.0279(19) 0.0248(17) 0.042(2) -0.0063(15) -0.0032(15) -0.0056(15)
O5 0.043(2) 0.0357(19) 0.041(2) 0.0009(17) -0.0109(18) 0.0047(18)
O6 0.048(2) 0.0339(18) 0.037(2) 0.0005(16) -0.0087(17) 0.0094(18)
O7 0.050(2) 0.0239(18) 0.060(3) -0.0044(17) -0.0199(19) 0.0030(17)
O8 0.050(2) 0.0223(17) 0.055(2) -0.0067(16) -0.0223(19) 0.0039(17)
O9 0.075(3) 0.0313(19) 0.044(2) -0.0007(18) -0.014(2) 0.0032(19)
O10 0.066(3) 0.0212(18) 0.053(2) 0.0035(17) -0.0221(19) -0.0094(17)
O11 0.035(2) 0.0332(18) 0.040(2) 0.0016(16) -0.0092(17) 0.0053(16)
O12 0.034(2) 0.039(2) 0.037(2) 0.0007(16) -0.0057(17) -0.0075(17)
O13 0.053(2) 0.0224(17) 0.038(2) -0.0015(16) -0.0015(18) 0.0022(17)
O14 0.061(3) 0.0330(19) 0.033(2) 0.0021(16) 0.0033(18) 0.0118(18)
O15 0.052(3) 0.064(3) 0.066(3) 0.012(2) 0.001(2) 0.013(2)
O16 0.054(3) 0.045(2) 0.061(3) 0.0058(19) -0.006(2) 0.019(2)
O17 0.034(2) 0.0294(18) 0.042(2) 0.0055(16) -0.0104(17) -0.0114(16)
O18 0.040(2) 0.0205(16) 0.033(2) -0.0010(15) -0.0023(16) 0.0030(15)
O19 0.046(2) 0.0279(17) 0.034(2) -0.0080(15) -0.0117(17) 0.0053(16)
O20 0.038(2) 0.0178(15) 0.038(2) 0.0043(14) -0.0034(16) -0.0038(15)
O21 0.056(2) 0.0210(17) 0.058(2) -0.0015(16) -0.0113(19) 0.0076(17)
O22 0.040(2) 0.0181(16) 0.037(2) -0.0008(14) -0.0110(16) -0.0014(15)
O23 0.089(4) 0.087(3) 0.037(3) 0.006(2) -0.006(2) 0.037(3)
O24 0.045(3) 0.051(3) 0.163(5) -0.018(3) -0.041(3) 0.003(2)
O25 0.053(2) 0.0318(18) 0.037(2) 0.0007(16) 0.0003(18) 0.0079(17)
O26 0.042(2) 0.0296(18) 0.039(2) -0.0046(16) 0.0016(18) 0.0016(17)
O27 0.045(2) 0.0245(18) 0.051(2) -0.0045(16) -0.0002(18) 0.0017(17)
O28 0.0292(19) 0.0207(15) 0.034(2) 0.0005(14) -0.0067(15) -0.0023(14)
O29 0.040(2) 0.0201(16) 0.040(2) 0.0009(15) -0.0112(16) -0.0045(15)
O30 0.041(2) 0.0261(17) 0.034(2) -0.0025(15) -0.0078(16) -0.0007(15)
O31 0.044(2) 0.0206(16) 0.037(2) -0.0017(15) -0.0156(16) -0.0014(15)
O32 0.038(2) 0.0209(16) 0.035(2) 0.0012(14) -0.0117(16) -0.0069(15)
O33 0.040(2) 0.0199(16) 0.034(2) -0.0026(14) -0.0105(16) -0.0079(15)
O34 0.038(2) 0.0235(16) 0.030(2) -0.0029(14) -0.0044(15) 0.0017(15)
O35 0.091(11) 0.044(7) 0.077(9) 0.008(6) -0.018(7) 0.017(6)
N1 0.038(3) 0.028(2) 0.048(3) -0.001(2) -0.013(2) -0.006(2)
N2 0.053(3) 0.034(2) 0.047(3) 0.013(2) -0.015(2) -0.009(2)
N3 0.036(3) 0.025(2) 0.036(3) -0.003(2) -0.008(2) -0.0016(19)
N4 0.033(3) 0.022(2) 0.032(2) -0.0021(18) -0.0028(19) -0.0054(19)
C1 0.033(3) 0.025(3) 0.044(3) 0.004(2) -0.008(3) -0.004(2)
C2 0.036(3) 0.030(3) 0.043(3) 0.006(2) -0.007(3) 0.000(2)
C3 0.036(3) 0.041(3) 0.067(4) 0.001(3) -0.013(3) -0.006(3)
C4 0.038(4) 0.043(3) 0.068(4) -0.002(3) -0.020(3) -0.007(3)
C5 0.058(4) 0.032(3) 0.049(4) 0.000(3) -0.013(3) -0.010(3)
C6 0.048(4) 0.030(3) 0.046(4) 0.002(3) -0.012(3) -0.008(3)
C7 0.041(3) 0.028(3) 0.048(4) 0.005(3) -0.014(3) -0.002(2)
C8 0.039(3) 0.034(3) 0.056(4) 0.007(3) -0.008(3) -0.004(3)
C9 0.047(4) 0.056(4) 0.056(4) 0.006(3) -0.002(3) -0.011(3)
C10 0.049(4) 0.070(4) 0.044(4) 0.004(3) -0.003(3) 0.011(3)
C11 0.056(4) 0.047(3) 0.050(4) -0.011(3) -0.003(3) 0.004(3)
C12 0.037(3) 0.034(3) 0.065(4) 0.006(3) -0.011(3) 0.001(3)
C13 0.038(3) 0.028(3) 0.046(4) 0.001(3) -0.015(3) -0.004(2)
C14 0.041(4) 0.048(3) 0.064(4) 0.014(3) -0.007(3) 0.000(3)
C15 0.046(4) 0.046(4) 0.092(6) 0.011(4) -0.025(4) 0.003(3)
C16 0.062(5) 0.045(4) 0.063(5) 0.018(3) -0.031(4) -0.010(3)
C17 0.085(5) 0.073(4) 0.048(4) 0.017(4) -0.006(4) 0.014(4)
C18 0.052(4) 0.054(4) 0.050(4) 0.009(3) -0.011(3) 0.014(3)
C19 0.061(4) 0.040(3) 0.053(4) 0.011(3) -0.023(3) -0.029(3)
C20 0.081(5) 0.039(3) 0.057(4) 0.020(3) -0.019(3) -0.027(3)
C21 0.118(6) 0.081(5) 0.076(5) 0.052(4) -0.044(5) -0.054(4)
C22 0.141(7) 0.084(5) 0.080(6) 0.059(4) -0.044(5) -0.047(5)
C23 0.093(5) 0.070(4) 0.063(5) 0.030(4) -0.033(4) -0.031(4)
C24 0.065(4) 0.041(3) 0.047(4) 0.010(3) -0.021(3) -0.008(3)
C25 0.055(4) 0.034(3) 0.073(5) 0.016(3) -0.011(3) -0.013(3)
C26 0.061(4) 0.042(3) 0.069(5) 0.019(3) -0.007(4) -0.014(3)
C27 0.082(5) 0.039(3) 0.085(5) 0.010(3) 0.006(4) -0.004(3)
C28 0.084(6) 0.043(4) 0.130(7) 0.006(4) 0.026(5) -0.006(4)
C29 0.100(6) 0.044(4) 0.128(7) 0.016(4) 0.034(5) -0.022(4)
C30 0.092(5) 0.043(4) 0.096(6) 0.013(4) 0.013(4) -0.027(4)
C31 0.066(5) 0.039(3) 0.058(4) 0.015(3) -0.010(4) -0.024(3)
C32 0.064(5) 0.060(4) 0.079(5) -0.002(4) -0.013(4) -0.017(4)
C33 0.070(6) 0.086(6) 0.101(7) 0.009(5) -0.022(5) -0.004(5)
C34 0.088(6) 0.086(6) 0.098(7) 0.008(5) 0.002(5) 0.013(5)
C35 0.114(7) 0.070(5) 0.088(7) -0.005(4) 0.006(6) 0.013(5)
C36 0.098(6) 0.053(4) 0.051(5) 0.008(3) -0.018(4) -0.008(4)
C37 0.041(3) 0.025(3) 0.038(3) 0.009(2) -0.009(3) -0.003(2)
C38 0.046(3) 0.028(3) 0.031(3) 0.004(2) -0.009(3) 0.002(2)
C39 0.064(4) 0.034(3) 0.040(4) 0.005(3) -0.011(3) 0.001(3)
C40 0.089(5) 0.041(3) 0.039(4) 0.007(3) -0.002(3) -0.002(3)
C41 0.066(4) 0.045(3) 0.035(4) -0.003(3) -0.005(3) 0.000(3)
C42 0.059(4) 0.029(3) 0.031(3) -0.004(3) -0.011(3) -0.001(3)
C43 0.040(3) 0.020(2) 0.052(4) 0.002(2) -0.016(3) -0.005(2)
C44 0.037(4) 0.032(3) 0.059(4) 0.010(3) -0.004(3) 0.001(3)
C45 0.055(4) 0.032(3) 0.082(5) 0.010(3) 0.008(4) -0.004(3)
C46 0.045(4) 0.040(3) 0.110(6) 0.005(4) -0.012(4) 0.006(3)
C47 0.058(5) 0.065(4) 0.074(5) 0.005(4) -0.024(4) 0.008(4)
C48 0.056(4) 0.045(3) 0.056(4) 0.002(3) -0.018(3) 0.010(3)
C49 0.040(3) 0.037(3) 0.034(3) 0.007(2) -0.003(3) 0.009(3)
C50 0.051(4) 0.031(3) 0.051(4) 0.010(3) -0.010(3) 0.002(3)
C51 0.060(4) 0.032(3) 0.054(4) 0.010(3) -0.005(3) -0.002(3)
C52 0.046(4) 0.041(3) 0.046(4) -0.001(3) -0.006(3) -0.011(3)
C53 0.040(4) 0.058(4) 0.043(4) 0.005(3) -0.006(3) 0.005(3)
C54 0.056(4) 0.032(3) 0.037(3) 0.004(2) 0.002(3) 0.006(3)
C55 0.035(3) 0.022(2) 0.036(3) -0.005(2) -0.004(2) -0.004(2)
C56 0.029(3) 0.026(2) 0.030(3) 0.000(2) -0.002(2) -0.005(2)
C57 0.040(3) 0.034(3) 0.036(3) -0.001(2) -0.011(3) -0.002(3)
C58 0.047(4) 0.021(2) 0.052(4) -0.005(2) -0.009(3) -0.002(3)
C59 0.040(3) 0.027(3) 0.053(4) 0.001(3) -0.005(3) 0.006(2)
C60 0.033(3) 0.031(3) 0.031(3) -0.003(2) -0.008(2) 0.005(2)
C61 0.029(3) 0.040(3) 0.029(3) 0.000(2) -0.012(2) -0.009(2)
C62 0.051(4) 0.037(3) 0.043(4) -0.006(3) -0.001(3) -0.005(3)
C63 0.057(4) 0.052(4) 0.051(4) 0.008(3) -0.005(3) -0.022(3)
C64 0.036(4) 0.063(4) 0.051(4) 0.003(3) 0.006(3) -0.002(3)
C65 0.043(4) 0.062(4) 0.058(4) 0.007(3) 0.003(3) 0.005(3)
C66 0.032(3) 0.041(3) 0.057(4) 0.008(3) 0.002(3) 0.001(3)
C67 0.037(3) 0.029(3) 0.031(3) 0.000(2) -0.005(2) 0.003(2)
C68 0.050(4) 0.053(3) 0.045(4) 0.002(3) -0.011(3) -0.004(3)
C69 0.046(4) 0.068(4) 0.050(4) 0.006(3) -0.024(3) -0.007(3)
C70 0.063(4) 0.059(4) 0.041(4) 0.001(3) -0.012(3) 0.015(3)
C71 0.063(4) 0.043(3) 0.045(4) 0.009(3) 0.000(3) 0.009(3)
C72 0.038(3) 0.036(3) 0.041(4) -0.001(3) -0.001(3) 0.007(3)
C73 0.044(4) 0.029(3) 0.033(3) -0.008(2) -0.008(3) -0.007(3)
C74 0.047(4) 0.023(2) 0.032(3) -0.001(2) -0.006(3) -0.001(2)
C75 0.060(4) 0.039(3) 0.040(4) -0.001(3) -0.011(3) 0.002(3)
C76 0.071(5) 0.045(3) 0.055(4) 0.007(3) -0.018(4) -0.002(3)
C77 0.089(5) 0.050(4) 0.042(4) 0.014(3) -0.008(4) -0.001(4)
C78 0.065(4) 0.055(4) 0.051(4) 0.004(3) 0.001(3) 0.002(3)
C79 0.062(4) 0.034(3) 0.038(4) 0.006(3) -0.009(3) 0.000(3)
C80 0.051(4) 0.029(3) 0.044(4) 0.003(3) -0.013(3) 0.000(3)
C81 0.047(4) 0.027(3) 0.035(3) -0.001(2) -0.015(3) 0.002(2)
C82 0.048(4) 0.030(3) 0.044(3) -0.002(2) -0.011(3) -0.002(3)
C83 0.061(4) 0.026(3) 0.056(4) -0.001(3) -0.009(3) 0.004(3)
C84 0.061(4) 0.031(3) 0.067(4) -0.009(3) -0.018(3) -0.006(3)
C85 0.052(4) 0.044(3) 0.063(4) -0.007(3) -0.024(3) -0.003(3)
C86 0.055(4) 0.031(3) 0.055(4) -0.009(3) -0.015(3) 0.007(3)
C87 0.054(4) 0.039(3) 0.049(4) 0.016(3) -0.021(3) 0.002(3)
C88 0.087(5) 0.025(3) 0.056(4) 0.009(3) -0.023(3) -0.007(3)
C89 0.143(7) 0.059(4) 0.061(5) 0.035(4) -0.046(5) -0.044(4)
C90 0.185(9) 0.072(5) 0.064(5) 0.038(4) -0.054(5) -0.047(5)
C91 0.161(8) 0.050(4) 0.078(6) 0.034(4) -0.019(5) -0.019(5)
C92 0.103(6) 0.043(4) 0.088(6) 0.025(4) -0.010(5) -0.009(4)
C93 0.079(5) 0.035(3) 0.058(4) 0.008(3) -0.019(3) 0.001(3)
C94 0.039(3) 0.014(2) 0.036(3) -0.001(2) -0.006(3) -0.002(2)
C95 0.037(3) 0.032(3) 0.040(4) -0.002(2) -0.005(3) -0.002(2)
C96 0.042(4) 0.054(4) 0.054(4) 0.017(3) -0.008(3) -0.010(3)
C97 0.082(6) 0.083(5) 0.060(5) 0.032(4) -0.021(4) -0.024(4)
C98 0.137(9) 0.121(7) 0.057(6) 0.024(5) 0.000(6) -0.029(7)
C99 0.104(7) 0.146(8) 0.075(6) 0.023(6) 0.054(5) 0.002(6)
C100 0.062(5) 0.086(5) 0.069(5) 0.023(4) 0.021(4) 0.015(4)
C101 0.039(3) 0.028(3) 0.034(3) 0.000(3) -0.002(3) 0.001(3)
C102 0.038(3) 0.030(3) 0.038(3) -0.003(3) -0.002(3) 0.001(2)
C103 0.076(4) 0.029(3) 0.035(3) 0.001(3) 0.003(3) -0.003(3)
C104 0.076(5) 0.033(3) 0.053(4) 0.006(3) 0.008(3) 0.003(3)
C105 0.088(5) 0.039(3) 0.045(4) 0.014(3) 0.007(3) -0.013(3)
C106 0.068(4) 0.047(3) 0.043(4) 0.001(3) 0.011(3) -0.006(3)
C107 0.053(4) 0.034(3) 0.051(4) 0.004(3) 0.003(3) 0.000(3)
C108 0.044(4) 0.028(3) 0.052(4) -0.006(3) -0.007(3) -0.003(3)
C109 0.035(3) 0.025(3) 0.053(4) -0.005(3) -0.011(3) 0.001(2)
C110 0.041(4) 0.030(3) 0.060(4) 0.000(3) -0.012(3) 0.002(3)
C111 0.048(4) 0.032(3) 0.054(4) -0.008(3) -0.008(3) -0.008(3)
C112 0.046(4) 0.040(3) 0.070(5) -0.006(3) 0.004(3) -0.002(3)
C113 0.044(4) 0.042(3) 0.065(5) 0.000(3) -0.007(3) 0.009(3)
C114 0.048(4) 0.035(3) 0.050(4) -0.006(3) -0.005(3) -0.003(3)
C115 0.037(3) 0.042(3) 0.063(4) 0.010(3) -0.001(3) -0.007(3)
C116 0.050(4) 0.033(3) 0.043(3) 0.000(3) -0.009(3) 0.008(3)
C117 0.068(4) 0.038(3) 0.041(4) -0.013(3) -0.008(3) 0.007(3)
C118 0.046(3) 0.026(3) 0.047(4) 0.001(2) 0.001(3) 0.001(2)
C119 0.075(5) 0.029(3) 0.082(5) -0.005(3) -0.010(4) 0.005(3)
C120 0.054(7) 0.024(4) 0.065(7) 0.000(4) -0.018(5) -0.004(4)
C121 0.168(9) 0.151(8) 0.103(7) 0.068(6) 0.044(7) 0.084(7)
C122 0.087(8) 0.097(7) 0.310(15) -0.004(8) -0.005(8) 0.014(6)
C123 0.078(5) 0.041(3) 0.047(4) 0.004(3) 0.002(3) 0.007(3)
C124 0.036(3) 0.029(3) 0.036(3) -0.002(2) -0.008(3) 0.001(3)
C125 0.039(3) 0.030(3) 0.033(3) 0.000(2) -0.004(3) -0.001(2)
C126 0.046(4) 0.034(3) 0.046(4) -0.001(3) 0.000(3) -0.001(3)
C127 0.062(4) 0.060(4) 0.043(4) 0.009(3) 0.019(3) -0.002(3)
C128 0.058(4) 0.049(4) 0.060(4) 0.012(3) -0.004(3) -0.019(3)
C129 0.045(4) 0.036(3) 0.060(4) 0.005(3) -0.013(3) -0.003(3)
C130 0.043(3) 0.033(3) 0.044(4) -0.003(3) -0.005(3) 0.003(3)

loop_
_atom_type_symbol
_atom_type_description
_atom_type_scat_dispersion_real
_atom_type_scat_dispersion_imag
_atom_type_scat_source
C C 0.0033 0.0016 'International Tables Vol C Tables 4.2.6.8 and 6.1.1.4'
H H 0.0000 0.0000 'International Tables Vol C Tables 4.2.6.8 and 6.1.1.4'
N N 0.0061 0.0033 'International Tables Vol C Tables 4.2.6.8 and 6.1.1.4'
O O 0.0106 0.0060 'International Tables Vol C Tables 4.2.6.8 and 6.1.1.4'
Mn Mn 0.3368 0.7283 'International Tables Vol C Tables 4.2.6.8 and 6.1.1.4'

loop_
_geom_angle_atom_site_label_1
_geom_angle_atom_site_label_2
_geom_angle_atom_site_label_3
_geom_angle
_geom_angle_site_symmetry_1
_geom_angle_site_symmetry_3
_geom_angle_publ_flag
O2 Mn1 O32 170.77(14) . . ?
O2 Mn1 O29 92.40(13) . . ?
O32 Mn1 O29 96.77(12) . . ?
O2 Mn1 N2 80.99(15) . . ?
O32 Mn1 N2 89.84(14) . . ?
O29 Mn1 N2 173.38(14) . . ?
O2 Mn1 O17 104.03(14) . . ?
O32 Mn1 O17 76.28(12) . . ?
O29 Mn1 O17 82.49(12) . . ?
N2 Mn1 O17 98.99(15) . . ?
O2 Mn1 O31 110.92(14) . . ?
O32 Mn1 O31 73.36(12) . . ?
O29 Mn1 O31 70.58(11) . . ?
N2 Mn1 O31 111.76(14) . . ?
O17 Mn1 O31 136.10(11) . . ?
O2 Mn1 Mn5 143.96(12) . . ?
O32 Mn1 Mn5 37.20(9) . . ?
O29 Mn1 Mn5 83.76(8) . . ?
N2 Mn1 Mn5 101.55(11) . . ?
O17 Mn1 Mn5 39.93(8) . . ?
O31 Mn1 Mn5 101.53(7) . . ?
O2 Mn1 Mn8 147.61(12) . . ?
O32 Mn1 Mn8 34.76(9) . . ?
O29 Mn1 Mn8 87.09(9) . . ?
N2 Mn1 Mn8 98.51(12) . . ?
O17 Mn1 Mn8 107.98(8) . . ?
O31 Mn1 Mn8 39.04(7) . . ?
Mn5 Mn1 Mn8 68.19(2) . . ?
O2 Mn1 Mn4 104.07(12) . . ?
O32 Mn1 Mn4 84.31(9) . . ?
O29 Mn1 Mn4 33.28(9) . . ?
N2 Mn1 Mn4 148.75(13) . . ?
O17 Mn1 Mn4 109.27(9) . . ?
O31 Mn1 Mn4 37.30(7) . . ?
Mn5 Mn1 Mn4 92.16(3) . . ?
Mn8 Mn1 Mn4 60.67(2) . . ?
O2 Mn1 Mn2 96.35(10) . . ?
O32 Mn1 Mn2 90.80(9) . . ?
O29 Mn1 Mn2 33.14(9) . . ?
N2 Mn1 Mn2 147.13(13) . . ?
O17 Mn1 Mn2 49.56(8) . . ?
O31 Mn1 Mn2 99.86(7) . . ?
Mn5 Mn1 Mn2 62.10(2) . . ?
Mn8 Mn1 Mn2 100.58(3) . . ?
Mn4 Mn1 Mn2 63.84(2) . . ?
O33 Mn2 O29 97.42(13) . . ?
O33 Mn2 O1 86.41(13) . . ?
O29 Mn2 O1 171.54(14) . . ?
O33 Mn2 N1 168.04(14) . . ?
O29 Mn2 N1 94.53(14) . . ?
O1 Mn2 N1 81.81(15) . . ?
O33 Mn2 O5 95.35(12) . . ?
O29 Mn2 O5 91.27(13) . . ?
O1 Mn2 O5 95.89(13) . . ?
N1 Mn2 O5 83.84(14) . . ?
O33 Mn2 O17 84.69(11) . . ?
O29 Mn2 O17 77.70(12) . . ?
O1 Mn2 O17 95.23(12) . . ?
N1 Mn2 O17 98.41(13) . . ?
O5 Mn2 O17 168.86(12) . . ?
O33 Mn2 Mn3 35.39(9) . . ?
O29 Mn2 Mn3 131.54(9) . . ?
O1 Mn2 Mn3 51.27(9) . . ?
N1 Mn2 Mn3 133.02(12) . . ?
O5 Mn2 Mn3 101.14(8) . . ?
O17 Mn2 Mn3 85.36(7) . . ?
O33 Mn2 Mn1 95.13(9) . . ?
O29 Mn2 Mn1 34.55(9) . . ?
O1 Mn2 Mn1 137.83(10) . . ?
N1 Mn2 Mn1 95.00(11) . . ?
O5 Mn2 Mn1 125.73(9) . . ?
O17 Mn2 Mn1 43.36(8) . . ?
Mn3 Mn2 Mn1 117.12(3) . . ?
O33 Mn2 Mn5 48.08(9) . . ?
O29 Mn2 Mn5 79.75(9) . . ?
O1 Mn2 Mn5 97.49(9) . . ?
N1 Mn2 Mn5 135.65(11) . . ?
O5 Mn2 Mn5 139.71(9) . . ?
O17 Mn2 Mn5 37.27(7) . . ?
Mn3 Mn2 Mn5 60.65(2) . . ?
Mn1 Mn2 Mn5 56.47(2) . . ?
O3 Mn3 O33 177.08(13) . . ?
O3 Mn3 O18 92.07(13) . . ?
O33 Mn3 O18 85.01(12) . . ?
O3 Mn3 N3 80.25(14) . . ?
O33 Mn3 N3 102.66(14) . . ?
O18 Mn3 N3 171.90(13) . . ?
O3 Mn3 O20 104.69(12) . . ?
O33 Mn3 O20 75.70(11) . . ?
O18 Mn3 O20 97.46(12) . . ?
N3 Mn3 O20 82.12(13) . . ?
O3 Mn3 O1 108.55(13) . . ?
O33 Mn3 O1 71.86(11) . . ?
O18 Mn3 O1 95.45(11) . . ?
N3 Mn3 O1 89.50(12) . . ?
O20 Mn3 O1 143.74(11) . . ?
O3 Mn3 Mn2 145.39(10) . . ?
O33 Mn3 Mn2 34.67(9) . . ?
O18 Mn3 Mn2 87.26(8) . . ?
N3 Mn3 Mn2 100.52(10) . . ?
O20 Mn3 Mn2 109.70(8) . . ?
O1 Mn3 Mn2 37.38(7) . . ?
O3 Mn3 Mn5 128.43(10) . . ?
O33 Mn3 Mn5 48.66(9) . . ?
O18 Mn3 Mn5 36.75(9) . . ?
N3 Mn3 Mn5 150.33(11) . . ?
O20 Mn3 Mn5 82.78(7) . . ?
O1 Mn3 Mn5 87.74(7) . . ?
Mn2 Mn3 Mn5 61.29(2) . . ?
O3 Mn3 Mn6 139.41(10) . . ?
O33 Mn3 Mn6 40.56(9) . . ?
O18 Mn3 Mn6 87.53(9) . . ?
N3 Mn3 Mn6 96.59(11) . . ?
O20 Mn3 Mn6 35.61(7) . . ?
O1 Mn3 Mn6 111.89(8) . . ?
Mn2 Mn3 Mn6 75.16(2) . . ?
Mn5 Mn3 Mn6 57.58(2) . . ?
O29 Mn4 O31 85.66(13) . . ?
O29 Mn4 O6 99.98(14) . . ?
O31 Mn4 O6 172.93(14) . . ?
O29 Mn4 O19 170.30(13) . . ?
O31 Mn4 O19 85.82(13) . . ?
O6 Mn4 O19 88.20(13) . . ?
O29 Mn4 O7 97.20(13) . . ?
O31 Mn4 O7 88.53(12) . . ?
O6 Mn4 O7 94.94(12) . . ?
O19 Mn4 O7 87.21(13) . . ?
O29 Mn4 O34 96.92(11) . . ?
O31 Mn4 O34 78.97(11) . . ?
O6 Mn4 O34 96.01(11) . . ?
O19 Mn4 O34 76.88(11) . . ?
O7 Mn4 O34 160.34(11) . . ?
O29 Mn4 Mn7 123.12(9) . . ?
O31 Mn4 Mn7 38.31(10) . . ?
O6 Mn4 Mn7 136.72(11) . . ?
O19 Mn4 Mn7 49.37(9) . . ?
O7 Mn4 Mn7 77.29(9) . . ?
O34 Mn4 Mn7 83.55(7) . . ?
O29 Mn4 Mn1 35.00(9) . . ?
O31 Mn4 Mn1 50.67(10) . . ?
O6 Mn4 Mn1 134.77(11) . . ?
O19 Mn4 Mn1 136.19(9) . . ?
O7 Mn4 Mn1 95.38(9) . . ?
O34 Mn4 Mn1 88.42(7) . . ?
Mn7 Mn4 Mn1 88.51(3) . . ?
O29 Mn4 Mn8 87.02(9) . . ?
O31 Mn4 Mn8 35.72(8) . . ?
O6 Mn4 Mn8 139.61(9) . . ?
O19 Mn4 Mn8 83.35(9) . . ?
O7 Mn4 Mn8 123.83(8) . . ?
O34 Mn4 Mn8 43.61(7) . . ?
Mn7 Mn4 Mn8 55.20(2) . . ?
Mn1 Mn4 Mn8 59.08(2) . . ?
O28 Mn5 O32 89.92(12) . . ?
O28 Mn5 O17 159.67(14) . . ?
O32 Mn5 O17 82.48(13) . . ?
O28 Mn5 O18 93.24(12) . . ?
O32 Mn5 O18 173.36(13) . . ?
O17 Mn5 O18 92.62(13) . . ?
O28 Mn5 O11 99.97(13) . . ?
O32 Mn5 O11 94.56(12) . . ?
O17 Mn5 O11 99.41(13) . . ?
O18 Mn5 O11 90.65(12) . . ?
O28 Mn5 O33 79.39(11) . . ?
O32 Mn5 O33 103.28(11) . . ?
O17 Mn5 O33 84.03(11) . . ?
O18 Mn5 O33 71.64(11) . . ?
O11 Mn5 O33 162.14(11) . . ?
O28 Mn5 Mn1 121.36(9) . . ?
O32 Mn5 Mn1 37.14(9) . . ?
O17 Mn5 Mn1 46.27(10) . . ?
O18 Mn5 Mn1 137.07(9) . . ?
O11 Mn5 Mn1 105.76(8) . . ?
O33 Mn5 Mn1 89.35(7) . . ?
O28 Mn5 Mn6 36.85(9) . . ?
O32 Mn5 Mn6 88.80(9) . . ?
O17 Mn5 Mn6 123.72(10) . . ?
O18 Mn5 Mn6 90.23(9) . . ?
O11 Mn5 Mn6 136.76(9) . . ?
O33 Mn5 Mn6 44.31(7) . . ?
Mn1 Mn5 Mn6 102.62(3) . . ?
O28 Mn5 Mn3 82.05(9) . . ?
O32 Mn5 Mn3 139.97(9) . . ?
O17 Mn5 Mn3 91.67(9) . . ?
O18 Mn5 Mn3 35.25(9) . . ?
O11 Mn5 Mn3 125.44(8) . . ?
O33 Mn5 Mn3 36.71(7) . . ?
Mn1 Mn5 Mn3 119.48(3) . . ?
Mn6 Mn5 Mn3 61.85(2) . . ?
O28 Mn5 Mn2 112.46(9) . . ?
O32 Mn5 Mn2 90.15(9) . . ?
O17 Mn5 Mn2 49.09(9) . . ?
O18 Mn5 Mn2 83.25(9) . . ?
O11 Mn5 Mn2 147.24(9) . . ?
O33 Mn5 Mn2 35.58(7) . . ?
Mn1 Mn5 Mn2 61.43(2) . . ?
Mn6 Mn5 Mn2 75.63(3) . . ?
Mn3 Mn5 Mn2 58.06(2) . . ?
O34 Mn6 O20 173.99(13) . . ?
O34 Mn6 O28 93.88(12) . . ?
O20 Mn6 O28 87.95(12) . . ?
O34 Mn6 O13 91.46(12) . . ?
O20 Mn6 O13 88.01(12) . . ?
O28 Mn6 O13 166.44(12) . . ?
O34 Mn6 O33 96.73(12) . . ?
O20 Mn6 O33 77.78(12) . . ?
O28 Mn6 O33 83.45(12) . . ?
O13 Mn6 O33 108.30(12) . . ?
O34 Mn6 O26 94.29(12) . . ?
O20 Mn6 O26 91.70(12) . . ?
O28 Mn6 O26 76.51(12) . . ?
O13 Mn6 O26 90.68(13) . . ?
O33 Mn6 O26 157.71(12) . . ?
O34 Mn6 Mn5 87.22(9) . . ?
O20 Mn6 Mn5 91.08(9) . . ?
O28 Mn6 Mn5 34.55(8) . . ?
O13 Mn6 Mn5 158.53(10) . . ?
O33 Mn6 Mn5 50.74(8) . . ?
O26 Mn6 Mn5 110.80(9) . . ?
O34 Mn6 Mn10 87.41(9) . . ?
O20 Mn6 Mn10 97.11(9) . . ?
O28 Mn6 Mn10 31.99(9) . . ?
O13 Mn6 Mn10 136.19(10) . . ?
O33 Mn6 Mn10 115.32(8) . . ?
O26 Mn6 Mn10 45.87(8) . . ?
Mn5 Mn6 Mn10 65.19(2) . . ?
O34 Mn6 Mn3 131.53(10) . . ?
O20 Mn6 Mn3 43.24(9) . . ?
O28 Mn6 Mn3 79.57(9) . . ?
O13 Mn6 Mn3 105.98(10) . . ?
O33 Mn6 Mn3 35.02(7) . . ?
O26 Mn6 Mn3 129.31(9) . . ?
Mn5 Mn6 Mn3 60.58(2) . . ?
Mn10 Mn6 Mn3 107.22(3) . . ?
O21 Mn7 O31 169.84(13) . . ?
O21 Mn7 O8 94.20(14) . . ?
O31 Mn7 O8 95.21(13) . . ?
O21 Mn7 O30 86.93(13) . . ?
O31 Mn7 O30 83.02(12) . . ?
O8 Mn7 O30 166.12(13) . . ?
O21 Mn7 O9 94.41(14) . . ?
O31 Mn7 O9 89.17(14) . . ?
O8 Mn7 O9 91.58(13) . . ?
O30 Mn7 O9 102.13(13) . . ?
O21 Mn7 O19 99.33(13) . . ?
O31 Mn7 O19 77.46(12) . . ?
O8 Mn7 O19 86.44(12) . . ?
O30 Mn7 O19 79.73(11) . . ?
O9 Mn7 O19 166.23(14) . . ?
O21 Mn7 Mn8 127.45(10) . . ?
O31 Mn7 Mn8 43.20(9) . . ?
O8 Mn7 Mn8 138.34(11) . . ?
O30 Mn7 Mn8 42.27(9) . . ?
O9 Mn7 Mn8 86.53(10) . . ?
O19 Mn7 Mn8 85.93(8) . . ?
O21 Mn7 Mn4 139.73(10) . . ?
O31 Mn7 Mn4 38.58(9) . . ?
O8 Mn7 Mn4 82.53(9) . . ?
O30 Mn7 Mn4 87.67(9) . . ?
O9 Mn7 Mn4 125.71(11) . . ?
O19 Mn7 Mn4 40.51(8) . . ?
Mn8 Mn7 Mn4 65.61(3) . . ?
O21 Mn7 Mn11 40.78(9) . . ?
O31 Mn7 Mn11 129.22(9) . . ?
O8 Mn7 Mn11 134.02(11) . . ?
O30 Mn7 Mn11 46.21(9) . . ?
O9 Mn7 Mn11 99.28(10) . . ?
O19 Mn7 Mn11 91.83(8) . . ?
Mn8 Mn7 Mn11 87.13(3) . . ?
Mn4 Mn7 Mn11 123.04(3) . . ?
O21 Mn7 Mn9 90.77(9) . . ?
O31 Mn7 Mn9 80.22(9) . . ?
O8 Mn7 Mn9 130.13(10) . . ?
O30 Mn7 Mn9 35.99(8) . . ?
O9 Mn7 Mn9 137.46(10) . . ?
O19 Mn7 Mn9 43.89(8) . . ?
Mn8 Mn7 Mn9 57.88(2) . . ?
Mn4 Mn7 Mn9 63.15(2) . . ?
Mn11 Mn7 Mn9 60.01(2) . . ?
O32 Mn8 O30 167.83(13) . . ?
O32 Mn8 O22 97.52(13) . . ?
O30 Mn8 O22 93.27(13) . . ?
O32 Mn8 O31 85.64(13) . . ?
O30 Mn8 O31 83.70(13) . . ?
O22 Mn8 O31 176.62(14) . . ?
O32 Mn8 O34 92.69(12) . . ?
O30 Mn8 O34 80.48(12) . . ?
O22 Mn8 O34 96.40(11) . . ?
O31 Mn8 O34 84.61(11) . . ?
O32 Mn8 O10 93.56(13) . . ?
O30 Mn8 O10 91.59(13) . . ?
O22 Mn8 O10 92.35(12) . . ?
O31 Mn8 O10 86.24(11) . . ?
O34 Mn8 O10 168.49(11) . . ?
O32 Mn8 Mn7 126.25(9) . . ?
O30 Mn8 Mn7 44.64(9) . . ?
O22 Mn8 Mn7 135.13(10) . . ?
O31 Mn8 Mn7 41.54(9) . . ?
O34 Mn8 Mn7 91.39(8) . . ?
O10 Mn8 Mn7 77.12(9) . . ?
O32 Mn8 Mn9 132.06(9) . . ?
O30 Mn8 Mn9 41.31(9) . . ?
O22 Mn8 Mn9 92.47(9) . . ?
O31 Mn8 Mn9 86.26(9) . . ?
O34 Mn8 Mn9 39.49(8) . . ?
O10 Mn8 Mn9 132.86(10) . . ?
Mn7 Mn8 Mn9 66.86(3) . . ?
O32 Mn8 Mn1 34.60(8) . . ?
O30 Mn8 Mn1 135.25(9) . . ?
O22 Mn8 Mn1 131.43(10) . . ?
O31 Mn8 Mn1 51.55(10) . . ?
O34 Mn8 Mn1 94.13(8) . . ?
O10 Mn8 Mn1 85.59(9) . . ?
Mn7 Mn8 Mn1 91.65(3) . . ?
Mn9 Mn8 Mn1 123.45(3) . . ?
O32 Mn8 Mn4 83.82(9) . . ?
O30 Mn8 Mn4 84.07(9) . . ?
O22 Mn8 Mn4 146.65(9) . . ?
O31 Mn8 Mn4 34.67(8) . . ?
O34 Mn8 Mn4 50.31(7) . . ?
O10 Mn8 Mn4 120.91(8) . . ?
Mn7 Mn8 Mn4 59.20(2) . . ?
Mn9 Mn8 Mn4 63.97(3) . . ?
Mn1 Mn8 Mn4 60.25(2) . . ?
O34 Mn9 O25 172.29(13) . . ?
O34 Mn9 O14 93.85(13) . . ?
O25 Mn9 O14 92.84(14) . . ?
O34 Mn9 O30 87.93(13) . . ?
O25 Mn9 O30 85.07(13) . . ?
O14 Mn9 O30 174.52(13) . . ?
O34 Mn9 O19 84.22(12) . . ?
O25 Mn9 O19 91.61(13) . . ?
O14 Mn9 O19 93.02(12) . . ?
O30 Mn9 O19 81.99(11) . . ?
O34 Mn9 O27 97.77(12) . . ?
O25 Mn9 O27 86.62(13) . . ?
O14 Mn9 O27 84.95(13) . . ?
O30 Mn9 O27 99.96(12) . . ?
O19 Mn9 O27 177.24(12) . . ?
O34 Mn9 Mn8 48.01(9) . . ?
O25 Mn9 Mn8 125.25(10) . . ?
O14 Mn9 Mn8 141.85(10) . . ?
O30 Mn9 Mn8 40.28(9) . . ?
O19 Mn9 Mn8 84.73(9) . . ?
O27 Mn9 Mn8 98.02(9) . . ?
O34 Mn9 Mn11 133.37(9) . . ?
O25 Mn9 Mn11 40.13(10) . . ?
O14 Mn9 Mn11 132.78(10) . . ?
O30 Mn9 Mn11 45.72(9) . . ?
O19 Mn9 Mn11 92.39(8) . . ?
O27 Mn9 Mn11 87.62(8) . . ?
Mn8 Mn9 Mn11 85.36(3) . . ?
O34 Mn9 Mn7 87.76(9) . . ?
O25 Mn9 Mn7 84.71(10) . . ?
O14 Mn9 Mn7 137.86(10) . . ?
O30 Mn9 Mn7 36.96(8) . . ?
O19 Mn9 Mn7 45.19(8) . . ?
O27 Mn9 Mn7 136.59(8) . . ?
Mn8 Mn9 Mn7 55.26(2) . . ?
Mn11 Mn9 Mn7 59.51(2) . . ?
O4 Mn10 O28 170.87(13) . . ?
O4 Mn10 O22 92.99(13) . . ?
O28 Mn10 O22 93.36(12) . . ?
O4 Mn10 N4 80.56(14) . . ?
O28 Mn10 N4 93.75(14) . . ?
O22 Mn10 N4 171.30(14) . . ?
O4 Mn10 O12 94.41(13) . . ?
O28 Mn10 O12 92.26(12) . . ?
O22 Mn10 O12 88.93(12) . . ?
N4 Mn10 O12 85.78(13) . . ?
O4 Mn10 O26 95.44(13) . . ?
O28 Mn10 O26 77.23(12) . . ?
O22 Mn10 O26 97.46(12) . . ?
N4 Mn10 O26 89.01(13) . . ?
O12 Mn10 O26 167.95(12) . . ?
O4 Mn10 Mn6 140.27(10) . . ?
O28 Mn10 Mn6 33.48(9) . . ?
O22 Mn10 Mn6 88.66(9) . . ?
N4 Mn10 Mn6 100.04(11) . . ?
O12 Mn10 Mn6 125.32(9) . . ?
O26 Mn10 Mn6 45.14(8) . . ?
O25 Mn11 O16 98.07(13) . . ?
O25 Mn11 O21 91.76(12) . . ?
O16 Mn11 O21 99.23(13) . . ?
O25 Mn11 O23 169.97(14) . . ?
O16 Mn11 O23 87.09(16) . . ?
O21 Mn11 O23 95.91(15) . . ?
O25 Mn11 O24 83.40(15) . . ?
O16 Mn11 O24 96.40(17) . . ?
O21 Mn11 O24 164.15(16) . . ?
O23 Mn11 O24 87.50(17) . . ?
O25 Mn11 O30 72.35(12) . . ?
O16 Mn11 O30 168.02(12) . . ?
O21 Mn11 O30 74.42(11) . . ?
O23 Mn11 O30 103.50(14) . . ?
O24 Mn11 O30 89.73(15) . . ?
O25 Mn11 Mn7 82.15(9) . . ?
O16 Mn11 Mn7 134.00(10) . . ?
O21 Mn11 Mn7 35.19(9) . . ?
O23 Mn11 Mn7 100.48(13) . . ?
O24 Mn11 Mn7 128.96(13) . . ?
O30 Mn11 Mn7 39.28(7) . . ?
O25 Mn11 Mn9 35.11(9) . . ?
O16 Mn11 Mn9 133.17(10) . . ?
O21 Mn11 Mn9 86.84(8) . . ?
O23 Mn11 Mn9 138.79(13) . . ?
O24 Mn11 Mn9 80.51(11) . . ?
O30 Mn11 Mn9 37.86(7) . . ?
Mn7 Mn11 Mn9 60.48(2) . . ?
C1 O1 Mn2 119.8(3) . . ?
C1 O1 Mn3 148.6(3) . . ?
Mn2 O1 Mn3 91.35(12) . . ?
C19 O2 Mn1 121.2(3) . . ?
C37 O3 Mn3 121.7(3) . . ?
C55 O4 Mn10 121.0(3) . . ?
C73 O5 Mn2 128.8(3) . . ?
C73 O6 Mn4 134.6(3) . . ?
C80 O7 Mn4 123.8(3) . . ?
C80 O8 Mn7 128.9(3) . . ?
C87 O9 Mn7 122.3(3) . . ?
C87 O10 Mn8 124.6(3) . . ?
C94 O11 Mn5 125.3(3) . . ?
C94 O12 Mn10 136.3(3) . . ?
C101 O13 Mn6 134.0(3) . . ?
C101 O14 Mn9 132.2(3) . . ?
C108 O16 Mn11 131.9(4) . . ?
C115 O17 Mn5 120.8(3) . . ?
C115 O17 Mn1 125.2(3) . . ?
Mn5 O17 Mn1 93.81(14) . . ?
C115 O17 Mn2 126.7(3) . . ?
Mn5 O17 Mn2 93.64(12) . . ?
Mn1 O17 Mn2 87.09(12) . . ?
C116 O18 Mn3 124.5(3) . . ?
C116 O18 Mn5 127.5(3) . . ?
Mn3 O18 Mn5 108.00(15) . . ?
C117 O19 Mn4 125.1(3) . . ?
C117 O19 Mn9 118.9(3) . . ?
Mn4 O19 Mn9 102.34(13) . . ?
C117 O19 Mn7 121.5(3) . . ?
Mn4 O19 Mn7 90.12(13) . . ?
Mn9 O19 Mn7 90.93(11) . . ?
C118 O20 Mn6 122.3(3) . . ?
C118 O20 Mn3 132.4(3) . . ?
Mn6 O20 Mn3 101.16(12) . . ?
C119 O21 Mn7 123.8(3) . . ?
C119 O21 Mn11 126.9(3) . . ?
Mn7 O21 Mn11 104.03(14) . . ?
C120 O22 Mn10 118.6(3) . . ?
C120 O22 Mn8 116.6(3) . . ?
Mn10 O22 Mn8 124.61(16) . . ?
C120 O22 H22E 5.1 . . ?
Mn10 O22 H22E 117.7 . . ?
Mn8 O22 H22E 117.7 . . ?
C121 O23 Mn11 142.5(5) . . ?
C121 O23 H23 114(3) . . ?
Mn11 O23 H23 102(3) . . ?
C122 O24 Mn11 136.7(6) . . ?
C122 O24 H24 118(5) . . ?
Mn11 O24 H24 102(5) . . ?
C123 O25 Mn9 126.5(3) . . ?
C123 O25 Mn11 126.2(3) . . ?
Mn9 O25 Mn11 104.76(15) . . ?
C124 O26 Mn6 119.8(3) . . ?
C124 O26 Mn10 127.3(3) . . ?
Mn6 O26 Mn10 88.99(12) . . ?
C124 O27 Mn9 121.7(3) . . ?
Mn5 O28 Mn10 131.92(16) . . ?
Mn5 O28 Mn6 108.61(14) . . ?
Mn10 O28 Mn6 114.53(15) . . ?
Mn4 O29 Mn2 127.01(16) . . ?
Mn4 O29 Mn1 111.72(15) . . ?
Mn2 O29 Mn1 112.31(16) . . ?
Mn8 O30 Mn9 98.41(13) . . ?
Mn8 O30 Mn7 93.09(13) . . ?
Mn9 O30 Mn7 107.05(14) . . ?
Mn8 O30 Mn11 160.56(16) . . ?
Mn9 O30 Mn11 96.42(13) . . ?
Mn7 O30 Mn11 94.51(12) . . ?
Mn7 O31 Mn4 103.10(15) . . ?
Mn7 O31 Mn8 95.27(14) . . ?
Mn4 O31 Mn8 109.61(13) . . ?
Mn7 O31 Mn1 161.55(15) . . ?
Mn4 O31 Mn1 92.03(12) . . ?
Mn8 O31 Mn1 89.41(11) . . ?
Mn1 O32 Mn5 105.66(15) . . ?
Mn1 O32 Mn8 110.65(14) . . ?
Mn5 O32 Mn8 130.11(15) . . ?
Mn2 O33 Mn3 109.94(16) . . ?
Mn2 O33 Mn6 145.35(16) . . ?
Mn3 O33 Mn6 104.43(12) . . ?
Mn2 O33 Mn5 96.34(11) . . ?
Mn3 O33 Mn5 94.63(12) . . ?
Mn6 O33 Mn5 84.95(10) . . ?
Mn9 O34 Mn6 125.54(15) . . ?
Mn9 O34 Mn8 92.51(12) . . ?
Mn6 O34 Mn8 121.76(14) . . ?
Mn9 O34 Mn4 96.49(12) . . ?
Mn6 O34 Mn4 124.19(14) . . ?
Mn8 O34 Mn4 86.08(9) . . ?
C2 N1 C6 120.2(4) . . ?
C2 N1 Mn2 113.1(3) . . ?
C6 N1 Mn2 125.1(4) . . ?
C24 N2 C20 119.4(5) . . ?
C24 N2 Mn1 125.9(4) . . ?
C20 N2 Mn1 114.7(3) . . ?
C42 N3 C38 117.9(4) . . ?
C42 N3 Mn3 125.7(3) . . ?
C38 N3 Mn3 113.9(3) . . ?
C60 N4 C56 120.5(4) . . ?
C60 N4 Mn10 124.2(3) . . ?
C56 N4 Mn10 113.7(3) . . ?
O1 C1 C13 108.4(4) . . ?
O1 C1 C2 107.9(4) . . ?
C13 C1 C2 106.8(4) . . ?
O1 C1 C7 109.4(4) . . ?
C13 C1 C7 114.5(4) . . ?
C2 C1 C7 109.7(4) . . ?
N1 C2 C3 121.0(4) . . ?
N1 C2 C1 115.6(4) . . ?
C3 C2 C1 123.4(5) . . ?
C4 C3 C2 118.3(5) . . ?
C4 C3 H3A 120.8 . . ?
C2 C3 H3A 120.8 . . ?
C5 C4 C3 120.2(5) . . ?
C5 C4 H4A 119.9 . . ?
C3 C4 H4A 119.9 . . ?
C4 C5 C6 119.1(5) . . ?
C4 C5 H5A 120.5 . . ?
C6 C5 H5A 120.5 . . ?
N1 C6 C5 121.2(5) . . ?
N1 C6 H6A 119.4 . . ?
C5 C6 H6A 119.4 . . ?
C8 C7 C12 117.5(5) . . ?
C8 C7 C1 124.9(4) . . ?
C12 C7 C1 117.5(4) . . ?
C9 C8 C7 121.7(5) . . ?
C9 C8 H8A 119.1 . . ?
C7 C8 H8A 119.1 . . ?
C10 C9 C8 119.5(5) . . ?
C10 C9 H9A 120.2 . . ?
C8 C9 H9A 120.2 . . ?
C9 C10 C11 120.3(5) . . ?
C9 C10 H10A 119.8 . . ?
C11 C10 H10A 119.8 . . ?
C12 C11 C10 119.8(5) . . ?
C12 C11 H11A 120.1 . . ?
C10 C11 H11A 120.1 . . ?
C11 C12 C7 121.2(5) . . ?
C11 C12 H12A 119.4 . . ?
C7 C12 H12A 119.4 . . ?
C18 C13 C14 118.2(5) . . ?
C18 C13 C1 118.3(5) . . ?
C14 C13 C1 123.5(5) . . ?
C13 C14 C15 119.5(6) . . ?
C13 C14 H14A 120.2 . . ?
C15 C14 H14A 120.2 . . ?
C16 C15 C14 121.3(6) . . ?
C16 C15 H15A 119.3 . . ?
C14 C15 H15A 119.3 . . ?
C15 C16 C17 118.6(6) . . ?
C15 C16 H16A 120.7 . . ?
C17 C16 H16A 120.7 . . ?
C16 C17 C18 120.9(6) . . ?
C16 C17 H17A 119.6 . . ?
C18 C17 H17A 119.6 . . ?
C13 C18 C17 121.4(6) . . ?
C13 C18 H18A 119.3 . . ?
C17 C18 H18A 119.3 . . ?
O2 C19 C20 109.3(4) . . ?
O2 C19 C31 108.0(4) . . ?
C20 C19 C31 112.3(5) . . ?
O2 C19 C25 107.7(5) . . ?
C20 C19 C25 109.1(5) . . ?
C31 C19 C25 110.3(4) . . ?
N2 C20 C21 120.8(5) . . ?
N2 C20 C19 113.6(5) . . ?
C21 C20 C19 125.6(5) . . ?
C20 C21 C22 118.8(6) . . ?
C20 C21 H21A 120.6 . . ?
C22 C21 H21A 120.6 . . ?
C23 C22 C21 119.8(6) . . ?
C23 C22 H22A 120.1 . . ?
C21 C22 H22A 120.1 . . ?
C24 C23 C22 119.1(6) . . ?
C24 C23 H23A 120.5 . . ?
C22 C23 H23A 120.5 . . ?
N2 C24 C23 122.0(5) . . ?
N2 C24 H24A 119.0 . . ?
C23 C24 H24A 119.0 . . ?
C26 C25 C30 119.2(5) . . ?
C26 C25 C19 120.9(5) . . ?
C30 C25 C19 119.8(6) . . ?
C25 C26 C27 121.0(5) . . ?
C25 C26 H26A 119.5 . . ?
C27 C26 H26A 119.5 . . ?
C28 C27 C26 120.2(6) . . ?
C28 C27 H27A 119.9 . . ?
C26 C27 H27A 119.9 . . ?
C29 C28 C27 120.0(6) . . ?
C29 C28 H28A 120.0 . . ?
C27 C28 H28A 120.0 . . ?
C28 C29 C30 121.0(6) . . ?
C28 C29 H29A 119.5 . . ?
C30 C29 H29A 119.5 . . ?
C29 C30 C25 118.5(6) . . ?
C29 C30 H30A 120.7 . . ?
C25 C30 H30A 120.7 . . ?
C36 C31 C32 117.1(7) . . ?
C36 C31 C19 125.2(6) . . ?
C32 C31 C19 117.7(6) . . ?
C33 C32 C31 120.7(7) . . ?
C33 C32 H32A 119.7 . . ?
C31 C32 H32A 119.7 . . ?
C32 C33 C34 121.0(7) . . ?
C32 C33 H33A 119.5 . . ?
C34 C33 H33A 119.5 . . ?
C35 C34 C33 118.7(8) . . ?
C35 C34 H34A 120.6 . . ?
C33 C34 H34A 120.6 . . ?
C36 C35 C34 120.9(8) . . ?
C36 C35 H35A 119.6 . . ?
C34 C35 H35A 119.6 . . ?
C35 C36 C31 121.6(7) . . ?
C35 C36 H36A 119.2 . . ?
C31 C36 H36A 119.2 . . ?
O3 C37 C38 109.1(4) . . ?
O3 C37 C43 108.4(4) . . ?
C38 C37 C43 112.6(4) . . ?
O3 C37 C49 110.0(4) . . ?
C38 C37 C49 108.5(4) . . ?
C43 C37 C49 108.3(4) . . ?
C39 C38 N3 121.0(5) . . ?
C39 C38 C37 126.1(4) . . ?
N3 C38 C37 112.7(4) . . ?
C38 C39 C40 119.8(5) . . ?
C38 C39 H39A 120.1 . . ?
C40 C39 H39A 120.1 . . ?
C41 C40 C39 119.3(5) . . ?
C41 C40 H40A 120.4 . . ?
C39 C40 H40A 120.4 . . ?
C42 C41 C40 118.2(5) . . ?
C42 C41 H41A 120.9 . . ?
C40 C41 H41A 120.9 . . ?
N3 C42 C41 123.6(5) . . ?
N3 C42 H42A 118.2 . . ?
C41 C42 H42A 118.2 . . ?
C44 C43 C48 118.7(5) . . ?
C44 C43 C37 118.3(5) . . ?
C48 C43 C37 123.0(5) . . ?
C43 C44 C45 121.2(5) . . ?
C43 C44 H44A 119.4 . . ?
C45 C44 H44A 119.4 . . ?
C44 C45 C46 119.3(6) . . ?
C44 C45 H45A 120.4 . . ?
C46 C45 H45A 120.4 . . ?
C47 C46 C45 119.2(6) . . ?
C47 C46 H46A 120.4 . . ?
C45 C46 H46A 120.4 . . ?
C46 C47 C48 121.7(6) . . ?
C46 C47 H47A 119.1 . . ?
C48 C47 H47A 119.1 . . ?
C47 C48 C43 120.0(6) . . ?
C47 C48 H48A 120.0 . . ?
C43 C48 H48A 120.0 . . ?
C54 C49 C50 118.4(5) . . ?
C54 C49 C37 119.0(4) . . ?
C50 C49 C37 122.6(4) . . ?
C51 C50 C49 120.5(5) . . ?
C51 C50 H50A 119.7 . . ?
C49 C50 H50A 119.7 . . ?
C52 C51 C50 120.9(5) . . ?
C52 C51 H51A 119.6 . . ?
C50 C51 H51A 119.6 . . ?
C51 C52 C53 119.3(5) . . ?
C51 C52 H52A 120.3 . . ?
C53 C52 H52A 120.3 . . ?
C52 C53 C54 119.9(5) . . ?
C52 C53 H53A 120.0 . . ?
C54 C53 H53A 120.0 . . ?
C49 C54 C53 120.9(5) . . ?
C49 C54 H54A 119.5 . . ?
C53 C54 H54A 119.5 . . ?
O4 C55 C56 107.9(4) . . ?
O4 C55 C61 109.6(4) . . ?
C56 C55 C61 111.0(4) . . ?
O4 C55 C67 107.0(3) . . ?
C56 C55 C67 110.4(4) . . ?
C61 C55 C67 110.8(4) . . ?
N4 C56 C57 119.2(4) . . ?
N4 C56 C55 114.3(4) . . ?
C57 C56 C55 126.5(4) . . ?
C58 C57 C56 120.7(5) . . ?
C58 C57 H57A 119.6 . . ?
C56 C57 H57A 119.6 . . ?
C57 C58 C59 119.3(5) . . ?
C57 C58 H58A 120.4 . . ?
C59 C58 H58A 120.4 . . ?
C60 C59 C58 118.0(5) . . ?
C60 C59 H59A 121.0 . . ?
C58 C59 H59A 121.0 . . ?
N4 C60 C59 122.1(4) . . ?
N4 C60 H60A 118.9 . . ?
C59 C60 H60A 118.9 . . ?
C66 C61 C62 117.3(5) . . ?
C66 C61 C55 119.0(4) . . ?
C62 C61 C55 123.6(5) . . ?
C61 C62 C63 121.3(5) . . ?
C61 C62 H62A 119.3 . . ?
C63 C62 H62A 119.3 . . ?
C64 C63 C62 119.8(5) . . ?
C64 C63 H63A 120.1 . . ?
C62 C63 H63A 120.1 . . ?
C65 C64 C63 119.2(5) . . ?
C65 C64 H64A 120.4 . . ?
C63 C64 H64A 120.4 . . ?
C64 C65 C66 121.7(6) . . ?
C64 C65 H65A 119.2 . . ?
C66 C65 H65A 119.2 . . ?
C65 C66 C61 120.7(5) . . ?
C65 C66 H66A 119.7 . . ?
C61 C66 H66A 119.7 . . ?
C72 C67 C68 118.2(5) . . ?
C72 C67 C55 118.3(4) . . ?
C68 C67 C55 123.5(4) . . ?
C67 C68 C69 121.4(5) . . ?
C67 C68 H68A 119.3 . . ?
C69 C68 H68A 119.3 . . ?
C70 C69 C68 119.9(5) . . ?
C70 C69 H69A 120.0 . . ?
C68 C69 H69A 120.0 . . ?
C69 C70 C71 119.4(5) . . ?
C69 C70 H70A 120.3 . . ?
C71 C70 H70A 120.3 . . ?
C72 C71 C70 119.6(5) . . ?
C72 C71 H71A 120.2 . . ?
C70 C71 H71A 120.2 . . ?
C71 C72 C67 121.4(5) . . ?
C71 C72 H72A 119.3 . . ?
C67 C72 H72A 119.3 . . ?
O5 C73 O6 124.2(5) . . ?
O5 C73 C74 119.6(5) . . ?
O6 C73 C74 116.1(5) . . ?
C79 C74 C75 119.6(5) . . ?
C79 C74 C73 121.7(5) . . ?
C75 C74 C73 118.8(5) . . ?
C74 C75 C76 119.3(6) . . ?
C74 C75 H75A 120.3 . . ?
C76 C75 H75A 120.3 . . ?
C77 C76 C75 120.5(6) . . ?
C77 C76 H76A 119.8 . . ?
C75 C76 H76A 119.8 . . ?
C76 C77 C78 120.3(6) . . ?
C76 C77 H77A 119.8 . . ?
C78 C77 H77A 119.8 . . ?
C79 C78 C77 118.5(6) . . ?
C79 C78 H78A 120.8 . . ?
C77 C78 H78A 120.8 . . ?
C74 C79 C78 121.9(5) . . ?
C74 C79 H79A 119.1 . . ?
C78 C79 H79A 119.1 . . ?
O7 C80 O8 127.1(5) . . ?
O7 C80 C81 118.4(5) . . ?
O8 C80 C81 114.5(4) . . ?
C86 C81 C82 119.2(4) . . ?
C86 C81 C80 121.7(5) . . ?
C82 C81 C80 119.1(5) . . ?
C83 C82 C81 119.8(5) . . ?
C83 C82 H82A 120.1 . . ?
C81 C82 H82A 120.1 . . ?
C84 C83 C82 120.7(5) . . ?
C84 C83 H83A 119.7 . . ?
C82 C83 H83A 119.7 . . ?
C85 C84 C83 119.6(5) . . ?
C85 C84 H84A 120.2 . . ?
C83 C84 H84A 120.2 . . ?
C84 C85 C86 120.4(5) . . ?
C84 C85 H85A 119.8 . . ?
C86 C85 H85A 119.8 . . ?
C81 C86 C85 120.2(5) . . ?
C81 C86 H86A 119.9 . . ?
C85 C86 H86A 119.9 . . ?
O9 C87 O10 125.9(5) . . ?
O9 C87 C88 116.9(5) . . ?
O10 C87 C88 117.2(5) . . ?
C93 C88 C89 118.4(5) . . ?
C93 C88 C87 119.9(5) . . ?
C89 C88 C87 121.7(5) . . ?
C88 C89 C90 120.7(6) . . ?
C88 C89 H89A 119.6 . . ?
C90 C89 H89A 119.6 . . ?
C91 C90 C89 119.7(6) . . ?
C91 C90 H90A 120.2 . . ?
C89 C90 H90A 120.2 . . ?
C92 C91 C90 120.3(6) . . ?
C92 C91 H91A 119.8 . . ?
C90 C91 H91A 119.8 . . ?
C91 C92 C93 119.9(6) . . ?
C91 C92 H92A 120.0 . . ?
C93 C92 H92A 120.0 . . ?
C92 C93 C88 120.9(6) . . ?
C92 C93 H93A 119.6 . . ?
C88 C93 H93A 119.6 . . ?
O12 C94 O11 126.0(5) . . ?
O12 C94 C95 117.9(4) . . ?
O11 C94 C95 116.2(5) . . ?
C100 C95 C96 117.7(5) . . ?
C100 C95 C94 122.2(5) . . ?
C96 C95 C94 120.1(5) . . ?
C97 C96 C95 122.2(6) . . ?
C97 C96 H96A 118.9 . . ?
C95 C96 H96A 118.9 . . ?
C98 C97 C96 120.4(7) . . ?
C98 C97 H97A 119.8 . . ?
C96 C97 H97A 119.8 . . ?
C97 C98 C99 118.2(8) . . ?
C97 C98 H98A 120.9 . . ?
C99 C98 H98A 120.9 . . ?
C100 C99 C98 120.9(8) . . ?
C100 C99 H99A 119.5 . . ?
C98 C99 H99A 119.5 . . ?
C95 C100 C99 120.5(6) . . ?
C95 C100 H10B 119.7 . . ?
C99 C100 H10B 119.7 . . ?
O13 C101 O14 125.4(5) . . ?
O13 C101 C102 118.7(4) . . ?
O14 C101 C102 115.9(4) . . ?
C103 C102 C107 119.5(5) . . ?
C103 C102 C101 120.3(5) . . ?
C107 C102 C101 120.2(4) . . ?
C104 C103 C102 119.1(5) . . ?
C104 C103 H10C 120.4 . . ?
C102 C103 H10C 120.4 . . ?
C103 C104 C105 122.3(5) . . ?
C103 C104 H10D 118.9 . . ?
C105 C104 H10D 118.9 . . ?
C104 C105 C106 118.4(5) . . ?
C104 C105 H10E 120.8 . . ?
C106 C105 H10E 120.8 . . ?
C107 C106 C105 119.9(5) . . ?
C107 C106 H10F 120.1 . . ?
C105 C106 H10F 120.1 . . ?
C106 C107 C102 120.8(5) . . ?
C106 C107 H10G 119.6 . . ?
C102 C107 H10G 119.6 . . ?
O16 C108 O15 125.0(6) . . ?
O16 C108 C109 118.0(5) . . ?
O15 C108 C109 117.0(5) . . ?
C114 C109 C110 117.7(5) . . ?
C114 C109 C108 121.7(5) . . ?
C110 C109 C108 120.6(5) . . ?
C111 C110 C109 121.4(5) . . ?
C111 C110 H11B 119.3 . . ?
C109 C110 H11B 119.3 . . ?
C110 C111 C112 119.6(6) . . ?
C110 C111 H11C 120.2 . . ?
C112 C111 H11C 120.2 . . ?
C113 C112 C111 119.5(6) . . ?
C113 C112 H11D 120.3 . . ?
C111 C112 H11D 120.3 . . ?
C114 C113 C112 120.6(5) . . ?
C114 C113 H11E 119.7 . . ?
C112 C113 H11E 119.7 . . ?
C113 C114 C109 121.3(5) . . ?
C113 C114 H11F 119.4 . . ?
C109 C114 H11F 119.4 . . ?
O17 C115 H11G 109.5 . . ?
O17 C115 H11H 109.5 . . ?
H11G C115 H11H 109.5 . . ?
O17 C115 H11I 109.5 . . ?
H11G C115 H11I 109.5 . . ?
H11H C115 H11I 109.5 . . ?
O18 C116 H11J 109.5 . . ?
O18 C116 H11K 109.5 . . ?
H11J C116 H11K 109.5 . . ?
O18 C116 H11L 109.5 . . ?
H11J C116 H11L 109.5 . . ?
H11K C116 H11L 109.5 . . ?
O19 C117 H11M 109.5 . . ?
O19 C117 H11N 109.5 . . ?
H11M C117 H11N 109.5 . . ?
O19 C117 H11O 109.5 . . ?
H11M C117 H11O 109.5 . . ?
H11N C117 H11O 109.5 . . ?
O20 C118 H11P 109.5 . . ?
O20 C118 H11Q 109.5 . . ?
H11P C118 H11Q 109.5 . . ?
O20 C118 H11R 109.5 . . ?
H11P C118 H11R 109.5 . . ?
H11Q C118 H11R 109.5 . . ?
O21 C119 H11S 109.5 . . ?
O21 C119 H11T 109.5 . . ?
H11S C119 H11T 109.5 . . ?
O21 C119 H11U 109.5 . . ?
H11S C119 H11U 109.5 . . ?
H11T C119 H11U 109.5 . . ?
O22 C120 H12B 109.5 . . ?
O22 C120 H12C 109.5 . . ?
O22 C120 H12D 109.5 . . ?
O23 C121 H12E 109.5 . . ?
O23 C121 H12F 109.5 . . ?
H12E C121 H12F 109.5 . . ?
O23 C121 H12G 109.5 . . ?
H12E C121 H12G 109.5 . . ?
H12F C121 H12G 109.5 . . ?
O24 C122 H12H 109.5 . . ?
O24 C122 H12I 109.5 . . ?
H12H C122 H12I 109.5 . . ?
O24 C122 H12J 109.5 . . ?
H12H C122 H12J 109.5 . . ?
H12I C122 H12J 109.5 . . ?
O25 C123 H12K 109.5 . . ?
O25 C123 H12L 109.5 . . ?
H12K C123 H12L 109.5 . . ?
O25 C123 H12M 109.5 . . ?
H12K C123 H12M 109.5 . . ?
H12L C123 H12M 109.5 . . ?
O26 C124 O27 125.0(5) . . ?
O26 C124 C125 118.0(4) . . ?
O27 C124 C125 117.0(5) . . ?
C130 C125 C126 118.6(5) . . ?
C130 C125 C124 120.0(5) . . ?
C126 C125 C124 121.4(4) . . ?
C125 C126 C127 121.0(5) . . ?
C125 C126 H12N 119.5 . . ?
C127 C126 H12N 119.5 . . ?
C126 C127 C128 118.9(5) . . ?
C126 C127 H12O 120.5 . . ?
C128 C127 H12O 120.5 . . ?
C129 C128 C127 120.7(5) . . ?
C129 C128 H12P 119.6 . . ?
C127 C128 H12P 119.6 . . ?
C128 C129 C130 119.6(5) . . ?
C128 C129 H12Q 120.2 . . ?
C130 C129 H12Q 120.2 . . ?
C125 C130 C129 121.2(5) . . ?
C125 C130 H13A 119.4 . . ?
C129 C130 H13A 119.4 . . ?

loop_
_geom_bond_atom_site_label_1
_geom_bond_atom_site_label_2
_geom_bond_distance
_geom_bond_site_symmetry_2
_geom_bond_publ_flag
Mn1 O2 1.850(3) . ?
Mn1 O32 1.892(3) . ?
Mn1 O29 1.948(3) . ?
Mn1 N2 2.044(4) . ?
Mn1 O17 2.185(3) . ?
Mn1 O31 2.442(3) . ?
Mn1 Mn5 3.0172(10) . ?
Mn1 Mn8 3.1183(11) . ?
Mn1 Mn4 3.1557(11) . ?
Mn1 Mn2 3.1785(10) . ?
Mn2 O33 1.873(3) . ?
Mn2 O29 1.878(3) . ?
Mn2 O1 1.879(3) . ?
Mn2 N1 2.041(4) . ?
Mn2 O5 2.219(3) . ?
Mn2 O17 2.422(3) . ?
Mn2 Mn3 3.0948(9) . ?
Mn2 Mn5 3.1986(10) . ?
Mn3 O3 1.862(3) . ?
Mn3 O33 1.907(3) . ?
Mn3 O18 1.929(3) . ?
Mn3 N3 2.045(4) . ?
Mn3 O20 2.247(3) . ?
Mn3 O1 2.415(3) . ?
Mn3 Mn5 3.1789(10) . ?
Mn3 Mn6 3.2178(11) . ?
Mn4 O29 1.864(3) . ?
Mn4 O31 1.914(3) . ?
Mn4 O6 1.933(3) . ?
Mn4 O19 1.942(3) . ?
Mn4 O7 2.241(3) . ?
Mn4 O34 2.444(3) . ?
Mn4 Mn7 2.9888(10) . ?
Mn4 Mn8 3.1690(10) . ?
Mn5 O28 1.843(3) . ?
Mn5 O32 1.895(3) . ?
Mn5 O17 1.941(3) . ?
Mn5 O18 2.000(3) . ?
Mn5 O11 2.116(3) . ?
Mn5 O33 2.395(3) . ?
Mn5 Mn6 3.0807(11) . ?
Mn6 O34 1.880(3) . ?
Mn6 O20 1.910(3) . ?
Mn6 O28 1.949(3) . ?
Mn6 O13 1.996(3) . ?
Mn6 O33 2.160(3) . ?
Mn6 O26 2.279(3) . ?
Mn6 Mn10 3.2146(10) . ?
Mn7 O21 1.881(3) . ?
Mn7 O31 1.903(3) . ?
Mn7 O8 1.993(3) . ?
Mn7 O30 2.010(3) . ?
Mn7 O9 2.082(3) . ?
Mn7 O19 2.268(3) . ?
Mn7 Mn8 2.8571(10) . ?
Mn7 Mn11 3.1658(12) . ?
Mn7 Mn9 3.1970(10) . ?
Mn8 O32 1.900(3) . ?
Mn8 O30 1.925(3) . ?
Mn8 O22 1.944(3) . ?
Mn8 O31 1.964(3) . ?
Mn8 O34 2.191(3) . ?
Mn8 O10 2.242(3) . ?
Mn8 Mn9 2.9448(11) . ?
Mn9 O34 1.874(3) . ?
Mn9 O25 1.893(3) . ?
Mn9 O14 1.962(3) . ?
Mn9 O30 1.965(3) . ?
Mn9 O19 2.217(3) . ?
Mn9 O27 2.266(3) . ?
Mn9 Mn11 3.1819(10) . ?
Mn10 O4 1.862(3) . ?
Mn10 O28 1.872(3) . ?
Mn10 O22 1.938(3) . ?
Mn10 N4 2.041(3) . ?
Mn10 O12 2.219(3) . ?
Mn10 O26 2.308(3) . ?
Mn11 O25 2.121(3) . ?
Mn11 O16 2.128(4) . ?
Mn11 O21 2.131(3) . ?
Mn11 O23 2.174(4) . ?
Mn11 O24 2.241(4) . ?
Mn11 O30 2.293(3) . ?
O1 C1 1.431(5) . ?
O2 C19 1.413(6) . ?
O3 C37 1.403(5) . ?
O4 C55 1.413(5) . ?
O5 C73 1.250(6) . ?
O6 C73 1.291(6) . ?
O7 C80 1.248(5) . ?
O8 C80 1.267(6) . ?
O9 C87 1.257(6) . ?
O10 C87 1.267(6) . ?
O11 C94 1.277(5) . ?
O12 C94 1.241(5) . ?
O13 C101 1.265(5) . ?
O14 C101 1.271(5) . ?
O15 C108 1.263(6) . ?
O16 C108 1.248(6) . ?
O17 C115 1.434(5) . ?
O18 C116 1.403(5) . ?
O19 C117 1.437(5) . ?
O20 C118 1.408(5) . ?
O21 C119 1.415(5) . ?
O22 C120 1.403(8) . ?
O22 H22E 0.9500 . ?
O23 C121 1.308(7) . ?
O23 H23 1.02(7) . ?
O24 C122 1.242(8) . ?
O24 H24 0.88(7) . ?
O25 C123 1.429(5) . ?
O26 C124 1.247(5) . ?
O27 C124 1.273(5) . ?
N1 C2 1.342(6) . ?
N1 C6 1.347(5) . ?
N2 C24 1.341(6) . ?
N2 C20 1.349(6) . ?
N3 C42 1.341(6) . ?
N3 C38 1.365(5) . ?
N4 C60 1.335(5) . ?
N4 C56 1.338(5) . ?
C1 C13 1.523(6) . ?
C1 C2 1.525(6) . ?
C1 C7 1.533(7) . ?
C2 C3 1.396(6) . ?
C3 C4 1.389(6) . ?
C3 H3A 0.9500 . ?
C4 C5 1.365(7) . ?
C4 H4A 0.9500 . ?
C5 C6 1.386(6) . ?
C5 H5A 0.9500 . ?
C6 H6A 0.9500 . ?
C7 C8 1.386(6) . ?
C7 C12 1.397(6) . ?
C8 C9 1.379(7) . ?
C8 H8A 0.9500 . ?
C9 C10 1.368(7) . ?
C9 H9A 0.9500 . ?
C10 C11 1.385(7) . ?
C10 H10A 0.9500 . ?
C11 C12 1.371(7) . ?
C11 H11A 0.9500 . ?
C12 H12A 0.9500 . ?
C13 C18 1.366(7) . ?
C13 C14 1.385(7) . ?
C14 C15 1.412(7) . ?
C14 H14A 0.9500 . ?
C15 C16 1.345(8) . ?
C15 H15A 0.9500 . ?
C16 C17 1.374(8) . ?
C16 H16A 0.9500 . ?
C17 C18 1.379(7) . ?
C17 H17A 0.9500 . ?
C18 H18A 0.9500 . ?
C19 C20 1.521(7) . ?
C19 C31 1.529(8) . ?
C19 C25 1.562(7) . ?
C20 C21 1.378(7) . ?
C21 C22 1.378(8) . ?
C21 H21A 0.9500 . ?
C22 C23 1.372(8) . ?
C22 H22A 0.9500 . ?
C23 C24 1.356(7) . ?
C23 H23A 0.9500 . ?
C24 H24A 0.9500 . ?
C25 C26 1.361(8) . ?
C25 C30 1.405(7) . ?
C26 C27 1.382(7) . ?
C26 H26A 0.9500 . ?
C27 C28 1.368(7) . ?
C27 H27A 0.9500 . ?
C28 C29 1.352(8) . ?
C28 H28A 0.9500 . ?
C29 C30 1.403(8) . ?
C29 H29A 0.9500 . ?
C30 H30A 0.9500 . ?
C31 C36 1.392(8) . ?
C31 C32 1.416(8) . ?
C32 C33 1.365(9) . ?
C32 H32A 0.9500 . ?
C33 C34 1.394(9) . ?
C33 H33A 0.9500 . ?
C34 C35 1.373(9) . ?
C34 H34A 0.9500 . ?
C35 C36 1.371(9) . ?
C35 H35A 0.9500 . ?
C36 H36A 0.9500 . ?
C37 C38 1.518(7) . ?
C37 C43 1.557(7) . ?
C37 C49 1.561(6) . ?
C38 C39 1.363(6) . ?
C39 C40 1.381(7) . ?
C39 H39A 0.9500 . ?
C40 C41 1.377(7) . ?
C40 H40A 0.9500 . ?
C41 C42 1.359(6) . ?
C41 H41A 0.9500 . ?
C42 H42A 0.9500 . ?
C43 C44 1.379(7) . ?
C43 C48 1.400(6) . ?
C44 C45 1.387(7) . ?
C44 H44A 0.9500 . ?
C45 C46 1.401(8) . ?
C45 H45A 0.9500 . ?
C46 C47 1.364(8) . ?
C46 H46A 0.9500 . ?
C47 C48 1.369(8) . ?
C47 H47A 0.9500 . ?
C48 H48A 0.9500 . ?
C49 C54 1.376(6) . ?
C49 C50 1.395(6) . ?
C50 C51 1.382(6) . ?
C50 H50A 0.9500 . ?
C51 C52 1.369(7) . ?
C51 H51A 0.9500 . ?
C52 C53 1.385(6) . ?
C52 H52A 0.9500 . ?
C53 C54 1.393(6) . ?
C53 H53A 0.9500 . ?
C54 H54A 0.9500 . ?
C55 C56 1.512(6) . ?
C55 C61 1.532(6) . ?
C55 C67 1.536(6) . ?
C56 C57 1.400(6) . ?
C57 C58 1.358(6) . ?
C57 H57A 0.9500 . ?
C58 C59 1.387(6) . ?
C58 H58A 0.9500 . ?
C59 C60 1.384(6) . ?
C59 H59A 0.9500 . ?
C60 H60A 0.9500 . ?
C61 C66 1.388(7) . ?
C61 C62 1.388(6) . ?
C62 C63 1.391(7) . ?
C62 H62A 0.9500 . ?
C63 C64 1.370(7) . ?
C63 H63A 0.9500 . ?
C64 C65 1.358(7) . ?
C64 H64A 0.9500 . ?
C65 C66 1.372(7) . ?
C65 H65A 0.9500 . ?
C66 H66A 0.9500 . ?
C67 C72 1.382(6) . ?
C67 C68 1.383(6) . ?
C68 C69 1.385(6) . ?
C68 H68A 0.9500 . ?
C69 C70 1.374(7) . ?
C69 H69A 0.9500 . ?
C70 C71 1.403(7) . ?
C70 H70A 0.9500 . ?
C71 C72 1.379(6) . ?
C71 H71A 0.9500 . ?
C72 H72A 0.9500 . ?
C73 C74 1.493(6) . ?
C74 C79 1.378(7) . ?
C74 C75 1.393(6) . ?
C75 C76 1.396(7) . ?
C75 H75A 0.9500 . ?
C76 C77 1.377(8) . ?
C76 H76A 0.9500 . ?
C77 C78 1.404(7) . ?
C77 H77A 0.9500 . ?
C78 C79 1.379(6) . ?
C78 H78A 0.9500 . ?
C79 H79A 0.9500 . ?
C80 C81 1.514(6) . ?
C81 C86 1.379(7) . ?
C81 C82 1.396(6) . ?
C82 C83 1.382(6) . ?
C82 H82A 0.9500 . ?
C83 C84 1.376(7) . ?
C83 H83A 0.9500 . ?
C84 C85 1.372(7) . ?
C84 H84A 0.9500 . ?
C85 C86 1.390(6) . ?
C85 H85A 0.9500 . ?
C86 H86A 0.9500 . ?
C87 C88 1.493(7) . ?
C88 C93 1.383(7) . ?
C88 C89 1.385(7) . ?
C89 C90 1.387(8) . ?
C89 H89A 0.9500 . ?
C90 C91 1.373(8) . ?
C90 H90A 0.9500 . ?
C91 C92 1.370(8) . ?
C91 H91A 0.9500 . ?
C92 C93 1.382(7) . ?
C92 H92A 0.9500 . ?
C93 H93A 0.9500 . ?
C94 C95 1.491(6) . ?
C95 C100 1.369(7) . ?
C95 C96 1.384(7) . ?
C96 C97 1.379(7) . ?
C96 H96A 0.9500 . ?
C97 C98 1.356(10) . ?
C97 H97A 0.9500 . ?
C98 C99 1.402(10) . ?
C98 H98A 0.9500 . ?
C99 C100 1.386(8) . ?
C99 H99A 0.9500 . ?
C100 H10B 0.9500 . ?
C101 C102 1.486(6) . ?
C102 C103 1.393(6) . ?
C102 C107 1.397(7) . ?
C103 C104 1.373(6) . ?
C103 H10C 0.9500 . ?
C104 C105 1.386(7) . ?
C104 H10D 0.9500 . ?
C105 C106 1.402(7) . ?
C105 H10E 0.9500 . ?
C106 C107 1.378(6) . ?
C106 H10F 0.9500 . ?
C107 H10G 0.9500 . ?
C108 C109 1.496(7) . ?
C109 C114 1.394(7) . ?
C109 C110 1.395(6) . ?
C110 C111 1.368(7) . ?
C110 H11B 0.9500 . ?
C111 C112 1.387(7) . ?
C111 H11C 0.9500 . ?
C112 C113 1.385(7) . ?
C112 H11D 0.9500 . ?
C113 C114 1.352(7) . ?
C113 H11E 0.9500 . ?
C114 H11F 0.9500 . ?
C115 H11G 0.9800 . ?
C115 H11H 0.9800 . ?
C115 H11I 0.9800 . ?
C116 H11J 0.9800 . ?
C116 H11K 0.9800 . ?
C116 H11L 0.9800 . ?
C117 H11M 0.9800 . ?
C117 H11N 0.9800 . ?
C117 H11O 0.9800 . ?
C118 H11P 0.9800 . ?
C118 H11Q 0.9800 . ?
C118 H11R 0.9800 . ?
C119 H11S 0.9800 . ?
C119 H11T 0.9800 . ?
C119 H11U 0.9800 . ?
C120 H12B 0.9800 . ?
C120 H12C 0.9800 . ?
C120 H12D 0.9800 . ?
C121 H12E 0.9800 . ?
C121 H12F 0.9800 . ?
C121 H12G 0.9800 . ?
C122 H12H 0.9800 . ?
C122 H12I 0.9800 . ?
C122 H12J 0.9800 . ?
C123 H12K 0.9800 . ?
C123 H12L 0.9800 . ?
C123 H12M 0.9800 . ?
C124 C125 1.496(6) . ?
C125 C130 1.378(6) . ?
C125 C126 1.385(6) . ?
C126 C127 1.385(6) . ?
C126 H12N 0.9500 . ?
C127 C128 1.393(7) . ?
C127 H12O 0.9500 . ?
C128 C129 1.361(7) . ?
C128 H12P 0.9500 . ?
C129 C130 1.388(6) . ?
C129 H12Q 0.9500 . ?
C130 H13A 0.9500 . ?
